data_1552147
loop_
_publ_author_name
'Kang, Xi'
'Huang, Li'
'Liu, Wei'
'Xiong, Lin'
'Pei, Yong'
'Sun, Zhihu'
'Wang, Shuxin'
'Wei, Shiqiang'
'Zhu, Manzhou'

_publ_section_title
;
 Reversible nanocluster structure transformation between face-centered
 cubic and icosahedral isomers
;
_journal_name_full 'Chemical Science'
_journal_paper_doi 10.1039/C9SC02667C
_journal_year 2019
_chemical_formula_moiety 'C180 H256 Ag28 P4 Pt S18, 2(C24 H20 B), C4 H9 O'
_chemical_formula_sum 'C232 H306 Ag28 B2 O P4 Pt S18'
_chemical_formula_weight 7048.78
_space_group_crystal_system monoclinic
_space_group_IT_number 14
_space_group_name_Hall '-P 2ybc'
_space_group_name_H-M_alt 'P 1 21/c 1'
_symmetry_space_group_name_Hall '-P 2ybc'
_symmetry_space_group_name_H-M 'P 1 21/c 1'
_atom_sites_solution_hydrogens geom
_atom_sites_solution_primary dual
_audit_creation_date 2018-04-22
_audit_creation_method
;
Olex2 1.2
(compiled 2018.04.18 svn.r3501 for OlexSys, GUI svn.r5488)
;
_audit_update_record
;
2018-05-02 deposited with the CCDC.    2019-08-05 downloaded from the CCDC.
;
_cell_angle_alpha 90
_cell_angle_beta 99.764(3)
_cell_angle_gamma 90
_cell_formula_units_Z 4
_cell_length_a 21.778(6)
_cell_length_b 40.485(10)
_cell_length_c 30.750(8)
_cell_measurement_reflns_used 9109
_cell_measurement_temperature 200(2)
_cell_measurement_theta_max 26.65
_cell_measurement_theta_min 2.18
_cell_volume 26719(12)
_computing_cell_refinement 'SAINT V8.35A (?, 2016)'
_computing_data_reduction 'SAINT V8.35A (?, 2016)'
_computing_molecular_graphics 'Olex2 (Dolomanov et al., 2009)'
_computing_publication_material 'Olex2 (Dolomanov et al., 2009)'
_computing_structure_refinement 'ShelXL (Sheldrick, 2015)'
_computing_structure_solution 'ShelXT (Sheldrick, 2015)'
_diffrn_ambient_temperature 200
_diffrn_measured_fraction_theta_full 0.995
_diffrn_measured_fraction_theta_max 0.995
_diffrn_measurement_device_type 'Bruker APEX-II CCD'
_diffrn_measurement_method '\f and \w scans'
_diffrn_radiation_type MoK\a
_diffrn_radiation_wavelength 0.71073
_diffrn_reflns_av_R_equivalents 0.0702
_diffrn_reflns_av_unetI/netI 0.0677
_diffrn_reflns_Laue_measured_fraction_full 0.995
_diffrn_reflns_Laue_measured_fraction_max 0.995
_diffrn_reflns_limit_h_max 25
_diffrn_reflns_limit_h_min -25
_diffrn_reflns_limit_k_max 43
_diffrn_reflns_limit_k_min -48
_diffrn_reflns_limit_l_max 36
_diffrn_reflns_limit_l_min -36
_diffrn_reflns_number 189020
_diffrn_reflns_point_group_measured_fraction_full 0.995
_diffrn_reflns_point_group_measured_fraction_max 0.995
_diffrn_reflns_theta_full 24.999
_diffrn_reflns_theta_max 24.999
_diffrn_reflns_theta_min 1.210
_diffrn_standards_number 0
_exptl_absorpt_coefficient_mu 2.728
_exptl_absorpt_correction_T_max 0.7456
_exptl_absorpt_correction_T_min 0.5115
_exptl_absorpt_correction_type multi-scan
_exptl_absorpt_process_details
;
SADABS-2014/5 (Bruker,2014/5) was used for absorption correction.
wR2(int) was 0.1266 before and 0.0694 after correction.
The Ratio of minimum to maximum transmission is 0.6860.
The \l/2 correction factor is 0.00150.
;
_exptl_crystal_density_diffrn 1.752
_exptl_crystal_description BLOCK
_exptl_crystal_F_000 13832
_exptl_crystal_size_max 0.2
_exptl_crystal_size_mid 0.1
_exptl_crystal_size_min 0.1
_refine_diff_density_max 5.468
_refine_diff_density_min -1.952
_refine_diff_density_rms 0.360
_refine_ls_extinction_coef 0.000102(8)
_refine_ls_extinction_expression Fc^*^=kFc[1+0.001xFc^2^\l^3^/sin(2\q)]^-1/4^
_refine_ls_extinction_method 'SHELXL-2016/4 (Sheldrick 2016)'
_refine_ls_goodness_of_fit_ref 1.088
_refine_ls_hydrogen_treatment constr
_refine_ls_matrix_type full
_refine_ls_number_parameters 2446
_refine_ls_number_reflns 46819
_refine_ls_number_restraints 4396
_refine_ls_restrained_S_all 1.042
_refine_ls_R_factor_all 0.1353
_refine_ls_R_factor_gt 0.1114
_refine_ls_shift/su_max 0.001
_refine_ls_shift/su_mean 0.000
_refine_ls_structure_factor_coef Fsqd
_refine_ls_weighting_details 'w=1/[\s^2^(Fo^2^)+(0.0630P)^2^+2647.2759P] where P=(Fo^2^+2Fc^2^)/3'
_refine_ls_weighting_scheme calc
_refine_ls_wR_factor_gt 0.2800
_refine_ls_wR_factor_ref 0.2880
_reflns_Friedel_coverage 0.000
_reflns_number_gt 35952
_reflns_number_total 46819
_reflns_threshold_expression 'I > 2\s(I)'
_cod_data_source_file c9sc02667c2.cif
_cod_data_source_block 20180421d_0m
_cod_depositor_comments
;
The following automatic conversions were performed:

'_exptl_absorpt_correction_type' value 'MULTI-SCAN' changed to
'multi-scan' according to
/home/data/users/saulius/crontab/automatic-downloads/rss-feeds/RSC/lib/dictionaries/cif_core.dic
dictionary named 'cif_core.dic' version 2.4.2 from 2011-04-26.

Automatic conversion script
Id: cif_fix_values 4973 2017-02-22 13:04:09Z antanas 
;
_cod_original_cell_volume 26720(12)
_cod_database_code 1552147
_shelx_shelxl_version_number 2016/4
_shelx_space_group_comment
;
The symmetry employed for this shelxl refinement is uniquely defined
by the following loop, which should always be used as a source of
symmetry information in preference to the above space-group names.
They are only intended as comments.
;
_shelx_estimated_absorpt_t_max 0.772
_shelx_estimated_absorpt_t_min 0.611
_olex2_refinement_description
;
1. Fixed Uiso
 At 1.2 times of:
  All C(H) groups, All C(H,H) groups
 At 1.5 times of:
  All C(H,H,H) groups
2. Restrained distances
 C5-C1
 1.53 with sigma of 0.01
 C77-C3
 1.52 with sigma of 0.01
 C4JA-C3
 2.934 with sigma of 0.001
 C78-C5IA
 1.54 with sigma of 0.01
 C75-C0FA
 1.485 with sigma of 0.001
3. Restrained planarity
 C86, C3, C4AA, C4JA
 with sigma of 0.1
4. Rigid bond restraints
 Ag3A, P1
 with sigma for 1-2 distances of 0.01 and sigma for 1-3 distances of 0.02
 Ag6A, P6
 with sigma for 1-2 distances of 0.01 and sigma for 1-3 distances of 0.02
 B15, C9JA, C6KA, C8KA, C1KA
 with sigma for 1-2 distances of 0.01 and sigma for 1-3 distances of 0.02
 C15, S010, Ag09, Ag0R, Ag0S
 with sigma for 1-2 distances of 0.01 and sigma for 1-3 distances of 0.02
 P1, C16, C8, C11, Ag3A
 with sigma for 1-2 distances of 0.01 and sigma for 1-3 distances of 0.02
 P6, Ag6A, C65, C74, C2CA
 with sigma for 1-2 distances of 0.01 and sigma for 1-3 distances of 0.02
5. Uiso/Uaniso restraints and constraints
C1 \\sim C3 \\sim C5 \\sim C6 \\sim C7 \\sim C8 \\sim C9 \\sim C10 \\sim C11
\\sim C12 \\sim C14 \\sim C15 \\sim C16 \\sim C18 \\sim C19 \\sim C20 \\sim C21
\\sim C23 \\sim C24 \\sim C25 \\sim C26 \\sim C27 \\sim C28 \\sim C29 \\sim C32
\\sim C33 \\sim C34 \\sim C35 \\sim C36 \\sim C37 \\sim C38 \\sim C39 \\sim C40
\\sim C41 \\sim C43 \\sim C46 \\sim C47 \\sim C49 \\sim C50 \\sim C51 \\sim C52
\\sim C53 \\sim C54 \\sim C55 \\sim C59 \\sim C60 \\sim C63 \\sim C64 \\sim C65
\\sim C66 \\sim C67 \\sim C69 \\sim C70 \\sim C71 \\sim C72 \\sim C73 \\sim C74
\\sim C75 \\sim C77 \\sim C79 \\sim C80 \\sim C81 \\sim C82 \\sim C84 \\sim C87
\\sim C89 \\sim C6AA \\sim C3BA \\sim C5AA \\sim C9AA \\sim C7BA \\sim C1BA
\\sim C30 \\sim C31 \\sim C6CA \\sim C0BA \\sim C4CA \\sim C2AA \\sim C5CA
\\sim C2BA \\sim C8CA \\sim C48 \\sim C7CA \\sim C0AA \\sim C4AA \\sim C6BA
\\sim C4BA \\sim C57 \\sim C5BA \\sim C62 \\sim C2CA \\sim C8AA \\sim C3CA
\\sim C9BA \\sim C7AA \\sim C1AA \\sim C76 \\sim C0CA \\sim C78 \\sim C3AA
\\sim C9CA \\sim C83 \\sim C1CA \\sim C85 \\sim C88 \\sim C8BA \\sim C90 \\sim
C6DA \\sim C9FA \\sim C9DA \\sim C0FA \\sim C3FA \\sim C4FA \\sim C1GA \\sim
C8DA \\sim C7FA \\sim C9EA \\sim C0DA \\sim C7DA \\sim C0GA \\sim C8FA \\sim
C58 \\sim C5DA \\sim C61 \\sim C3EA \\sim C4EA \\sim C5FA \\sim C68 \\sim C0EA
\\sim C7EA \\sim C5EA \\sim C8EA \\sim C6EA \\sim C6FA \\sim C1FA \\sim C1EA
\\sim C2EA \\sim C2DA \\sim C4DA \\sim C2FA \\sim C86 \\sim C1DA \\sim C3DA
\\sim C3GA \\sim C2HA \\sim C45 \\sim C1IA \\sim C6GA \\sim C8HA \\sim C5IA
\\sim C2GA \\sim C7HA \\sim C9HA \\sim C2IA \\sim C7GA \\sim C4IA \\sim C4GA
\\sim C0IA \\sim C3IA \\sim C5HA \\sim C0HA \\sim C5GA \\sim C8GA \\sim C4HA
\\sim C1HA \\sim C6HA \\sim C3HA \\sim C9GA \\sim C5JA \\sim C2JA \\sim C0JA
\\sim C6IA \\sim C1JA \\sim C3JA \\sim C9IA \\sim C4JA \\sim C8IA \\sim C7IA
\\sim C133 \\sim C139 \\sim C9JA \\sim C8JA \\sim C7JA \\sim C6JA \\sim C1KA
\\sim C2KA \\sim C6KA \\sim C8KA \\sim C5KA \\sim C3KA \\sim C4KA \\sim C7KA
\\sim C44 \\sim C0KA \\sim C9KA \\sim C0LA \\sim C1LA \\sim C96 \\sim C3MA
\\sim C1MA \\sim C4MA \\sim C13 \\sim C2MA \\sim C6LA \\sim C2LA \\sim C3LA
\\sim C0MA \\sim C5LA \\sim C7LA \\sim C42 \\sim C8LA \\sim C9LA \\sim C4LA
\\sim C4 \\sim C0NA \\sim C6MA \\sim C9MA \\sim C2NA \\sim C7MA \\sim C1NA
\\sim C8MA \\sim C4NA \\sim C3NA \\sim C5MA \\sim C5NA \\sim C8NA \\sim C0OA
\\sim C2OA \\sim C1OA \\sim C9NA \\sim C6NA \\sim C7NA: within 3.8A with sigma
of 0.01 and sigma for terminal atoms of 0.02
C1LA \\sim C0LA \\sim O37 \\sim C9KA \\sim C96: within 2A with sigma of 0.01
and sigma for terminal atoms of 0.02
C77 \\sim C3 \\sim C4AA \\sim C3HA \\sim C4JA \\sim C86: within 2A with sigma
of 0.001 and sigma for terminal atoms of 0.002
6.a Ternary CH refined with riding coordinates:
 C5(H5), C6(H6), C7(H7), C10(H10), C15(H15), C19(H19), C27(H27), C36(H36),
 C37(H37), C41(H41), C46(H46), C60(H60), C75(H75), C77(H77), C6AA(H6AA),
 C78(H78), C8FA(H8FA), C61(H61)
6.b Secondary CH2 refined with riding coordinates:
 C1(H1A,H1B), C3(H3A,H3B), C9(H9A,H9B), C20(H20A,H20B), C24(H24A,H24B),
 C28(H28A,H28B), C29(H29A,H29B), C32(H32A,H32B), C35(H35A,H35B), C38(H38A,H38B),
  C39(H39A,H39B), C40(H40A,H40B), C43(H43A,H43B), C49(H49A,H49B), C50(H50A,
 H50B), C51(H51A,H51B), C53(H53A,H53B), C54(H54A,H54B), C55(H55A,H55B),
 C63(H63A,H63B), C72(H72A,H72B), C73(H73A,H73B), C80(H80A,H80B), C84(H84A,H84B),
  C89(H89A,H89B), C3BA(H3BA,H3BB), C5AA(H5AA,H5AB), C1BA(H1BA,H1BB), C30(H30A,
 H30B), C6CA(H6CA,H6CB), C2AA(H2AA,H2AB), C2BA(H2BA,H2BB), C8CA(H8CA,H8CB),
 C7CA(H7CA,H7CB), C0AA(H0AA,H0AB), C4AA(H4AA,H4AB), C57(H57A,H57B), C7AA(H7AA,
 H7AB), C1AA(H1AA,H1AB), C76(H76A,H76B), C0CA(H0CA,H0CB), C3AA(H3AA,H3AB),
 C9CA(H9CA,H9CB), C83(H83A,H83B), C1CA(H1CA,H1CB), C88(H88A,H88B), C90(H90A,
 H90B), C6DA(H6DA,H6DB), C9FA(H9FA,H9FB), C0FA(H0FA,H0FB), C3FA(H3FA,H3FB),
 C4FA(H4FA,H4FB), C1GA(H1GA,H1GB), C9EA(H9EA,H9EB), C7DA(H7DA,H7DB), C0GA(H0GA,
 H0GB), C58(H58A,H58B), C5DA(H5DA,H5DB), C5FA(H5FA,H5FB), C7EA(H7EA,H7EB),
 C5EA(H5EA,H5EB), C8EA(H8EA,H8EB), C6EA(H6EA,H6EB), C6FA(H6FA,H6FB), C2FA(H2FA,
 H2FB), C86(H86A,H86B), C3GA(H3GA,H3GB), C45(H45A,H45B), C1IA(H1IA,H1IB),
 C6GA(H6GA,H6GB), C5IA(H5IA,H5IB), C2GA(H2GA,H2GB), C7HA(H7HA,H7HB), C2IA(H2IA,
 H2IB), C4IA(H4IA,H4IB), C4GA(H4GA,H4GB), C0IA(H0IA,H0IB), C3IA(H3IA,H3IB),
 C5GA(H5GA,H5GB), C4HA(H4HA,H4HB), C6HA(H6HA,H6HB), C3HA(H3HA,H3HB), C5JA(H5JA,
 H5JB), C0JA(H0JA,H0JB), C1JA(H1JA,H1JB), C3JA(H3JA,H3JB), C9IA(H9IA,H9IB),
 C4JA(H4JA,H4JB), C0LA(H0LA,H0LB)
6.c Aromatic/amide H refined with riding coordinates:
 C47(H47), C4BA(H4BA), C62(H62), C2JA(H2JA), C0DA(H0DA), C71(H71), C52(H52),
 C8HA(H8HA), C0BA(H0BA), C26(H26), C5BA(H5BA), C6BA(H6BA), C7BA(H7BA),
 C8BA(H8BA), C31(H31), C23(H23), C1DA(H1DA), C2DA(H2DA), C3DA(H3DA), C4DA(H4DA),
  C85(H85), C25(H25), C8AA(H8AA), C9AA(H9AA), C82(H82), C34(H34), C64(H64),
 C66(H66), C67(H67), C69(H69), C70(H70), C79(H79), C81(H81), C87(H87),
 C4CA(H4CA), C5CA(H5CA), C48(H48), C3CA(H3CA), C9BA(H9BA), C9DA(H9DA),
 C8DA(H8DA), C7FA(H7FA), C3EA(H3EA), C4EA(H4EA), C68(H68), C0EA(H0EA),
 C1FA(H1FA), C1EA(H1EA), C2EA(H2EA), C2HA(H2HA), C1HA(H1HA), C8IA(H8IA),
 C133(H133), C139(H139), C9HA(H9HA), C5HA(H5HA), C8GA(H8GA), C9GA(H9GA),
 C0HA(H0HA), C7IA(H7IA), C7GA(H7GA), C6IA(H6IA), C8JA(H8JA), C7JA(H7JA),
 C6JA(H6JA), C2KA(H2KA), C7KA(H7KA), C2LA(H2LA), C3LA(H3LA), C4LA(H4LA),
 C5LA(H5LA), C5KA(H5KA), C3KA(H3KA), C4KA(H4KA), C44(H44), C0KA(H0KA),
 C9KA(H9KA), C13(H13), C5MA(H5MA), C4MA(H4MA), C2MA(H2MA), C3MA(H3MA),
 C6LA(H6LA), C42(H42), C7LA(H7LA), C0MA(H0MA), C9LA(H9LA), C8LA(H8LA),
 C0NA(H0NA), C8NA(H8NA), C9NA(H9NA), C0OA(H0OA), C1NA(H1NA), C6MA(H6MA),
 C7MA(H7MA), C8MA(H8MA), C4NA(H4NA), C3NA(H3NA), C5NA(H5NA), C2OA(H2OA),
 C1OA(H1OA), C6NA(H6NA), C7NA(H7NA)
6.d Fitted hexagon refined as free rotating group:
 C11(C47,C4BA,C62,C2JA,C0DA), C14(C71,C52,C8HA,C0BA,C26), C16(C5BA,C6BA,C7BA,
 C8BA,C31), C33(C1DA,C2DA,C3DA,C4DA,C85), C59(C25,C8AA,C9AA,C82,C34), C2HA(C1HA,
 C65,C8IA,C133,C139), C8GA(C9GA,C0HA,C7IA,C7GA,C74), C6KA(C7KA,C2LA,C3LA,C4LA,
 C5LA), C13(C5MA,C4MA,C1MA,C2MA,C3MA), C42(C7LA,C8KA,C0MA,C9LA,C8LA), C0NA(C8NA,
 C9NA,C0OA,C1NA,C9MA)
6.e Idealised Me refined as rotating group:
 C1LA(H1LA,H1LB,H1LC), C96(H96A,H96B,H96C)
;
_olex2_submission_special_instructions 'No special instructions were received'

loop_
_space_group_symop_operation_xyz
'x, y, z'
'-x, y+1/2, -z+1/2'
'-x, -y, -z'
'x, -y-1/2, z-1/2'

loop_
_atom_site_label
_atom_site_type_symbol
_atom_site_fract_x
_atom_site_fract_y
_atom_site_fract_z
_atom_site_U_iso_or_equiv
_atom_site_adp_type
_atom_site_occupancy
_atom_site_site_symmetry_order
_atom_site_calc_flag
_atom_site_refinement_flags_posn
_atom_site_refinement_flags_adp
Pt01 Pt 0.30097(3) 0.42191(2) 1.22704(2) 0.01538(16) Uani 1 1 d . .
Ag02 Ag 0.22857(6) 0.47716(4) 1.23148(5) 0.0212(3) Uani 1 1 d . .
Ag03 Ag 0.32596(7) 0.40907(4) 1.14248(5) 0.0234(3) Uani 1 1 d . .
Ag06 Ag 0.27964(7) 0.36899(4) 1.27761(5) 0.0217(3) Uani 1 1 d . .
Ag07 Ag 0.20390(6) 0.43320(4) 1.15923(5) 0.0217(3) Uani 1 1 d . .
Ag09 Ag 0.24495(7) 0.36714(4) 1.18445(5) 0.0227(3) Uani 1 1 d . U
Ag0A Ag 0.42003(6) 0.43082(4) 1.21105(5) 0.0220(3) Uani 1 1 d . .
Ag0F Ag 0.46362(8) 0.36567(4) 1.16144(6) 0.0350(4) Uani 1 1 d . .
Ag0H Ag 0.11370(8) 0.37200(4) 1.14855(6) 0.0373(4) Uani 1 1 d . .
Ag0K Ag 0.22635(9) 0.45242(5) 1.07322(6) 0.0403(4) Uani 1 1 d . .
Ag0M Ag 0.20598(8) 0.51571(5) 1.14061(5) 0.0378(4) Uani 1 1 d . .
Ag0O Ag 0.14282(8) 0.34246(5) 1.25281(6) 0.0391(4) Uani 1 1 d . .
Ag0R Ag 0.18666(10) 0.36990(5) 1.04129(6) 0.0464(5) Uani 1 1 d . U
Ag0S Ag 0.32661(8) 0.33741(5) 1.11481(7) 0.0469(5) Uani 1 1 d . U
S00V S 0.2070(2) 0.53665(12) 1.21423(16) 0.0253(10) Uani 1 1 d . .
S00X S 0.5235(2) 0.40800(13) 1.20331(17) 0.0280(11) Uani 1 1 d . .
S00Z S 0.1258(2) 0.41441(14) 1.09544(17) 0.0297(11) Uani 1 1 d . .
S010 S 0.2157(2) 0.33674(13) 1.11253(17) 0.0274(11) Uani 1 1 d . U
S011 S 0.2137(2) 0.33768(13) 1.32200(18) 0.0299(11) Uani 1 1 d . .
P017 P 0.1223(3) 0.36425(16) 0.96979(18) 0.0336(13) Uani 1 1 d . .
S019 S 0.1777(3) 0.50563(15) 1.06298(18) 0.0356(13) Uani 1 1 d . .
S01C S 0.2897(3) 0.40459(15) 1.06127(17) 0.0344(12) Uani 1 1 d . .
S01D S 0.0748(3) 0.32781(17) 1.1874(2) 0.0427(14) Uani 1 1 d . .
S01F S 0.4307(3) 0.32380(18) 1.1096(2) 0.0500(17) Uani 1 1 d . .
Ag1 Ag 0.37227(6) 0.36595(4) 1.22218(5) 0.0229(3) Uani 1 1 d . .
Ag2 Ag 0.27982(7) 0.43774(4) 1.31071(4) 0.0225(3) Uani 1 1 d . .
Ag3 Ag 0.17952(6) 0.41267(4) 1.24239(5) 0.0230(3) Uani 1 1 d . .
Ag4 Ag 0.39477(6) 0.40927(4) 1.29892(5) 0.0229(3) Uani 1 1 d . .
Ag5 Ag 0.32033(7) 0.47451(4) 1.17368(5) 0.0222(3) Uani 1 1 d . .
Ag6 Ag 0.36490(7) 0.47460(4) 1.27035(5) 0.0221(3) Uani 1 1 d . .
Ag7 Ag 0.41968(8) 0.33705(4) 1.31712(6) 0.0352(4) Uani 1 1 d . .
Ag8 Ag 0.31267(8) 0.37527(4) 1.37185(5) 0.0356(4) Uani 1 1 d . .
Ag1A Ag 0.52143(8) 0.45223(5) 1.27902(6) 0.0383(4) Uani 1 1 d . .
Ag3A Ag 0.31921(9) 0.57124(4) 1.23290(6) 0.0391(4) Uani 1 1 d . U
Ag5A Ag 0.15404(8) 0.46552(5) 1.31712(6) 0.0390(4) Uani 1 1 d . .
Ag2A Ag 0.44490(8) 0.50904(4) 1.21493(6) 0.0336(4) Uani 1 1 d . .
Ag7A Ag 0.56812(8) 0.36626(5) 1.28400(7) 0.0433(5) Uani 1 1 d . .
Ag4A Ag 0.26531(8) 0.52088(5) 1.30464(6) 0.0389(4) Uani 1 1 d . .
Ag6A Ag 0.15814(10) 0.38461(6) 1.37648(7) 0.0525(5) Uani 1 1 d . U
S8A S 0.3517(2) 0.53387(12) 1.17239(17) 0.0252(10) Uani 1 1 d . .
S9A S 0.4686(2) 0.33395(12) 1.25252(17) 0.0253(11) Uani 1 1 d . .
S0B S 0.5088(2) 0.40626(14) 1.32728(17) 0.0292(11) Uani 1 1 d . .
S1B S 0.3872(3) 0.33131(14) 1.38663(18) 0.0330(12) Uani 1 1 d . .
S1 S 0.1123(2) 0.41050(15) 1.30117(18) 0.0332(12) Uani 1 1 d . .
S3 S 0.2513(3) 0.42420(15) 1.38354(17) 0.0359(13) Uani 1 1 d . .
P1 P 0.3080(3) 0.62997(14) 1.2384(2) 0.0331(12) Uani 1 1 d . U
P2 P 0.6783(2) 0.35769(15) 1.2912(2) 0.0352(13) Uani 1 1 d . .
S0AA S 0.5532(3) 0.49857(16) 1.2401(2) 0.0407(14) Uani 1 1 d . .
S4 S 0.3719(3) 0.53299(13) 1.29512(17) 0.0334(12) Uani 1 1 d . .
S5 S 0.1713(3) 0.52244(16) 1.33550(19) 0.0404(14) Uani 1 1 d . .
P6 P 0.1173(3) 0.3514(2) 1.4294(2) 0.0495(17) Uani 1 1 d . U
C1 C 0.2950(8) 0.4207(5) 0.9786(5) 0.028(2) Uani 1 1 d D U
H1A H 0.263802 0.437493 0.980611 0.034 Uiso 1 1 calc R .
H1B H 0.273573 0.399769 0.972603 0.034 Uiso 1 1 calc R .
C3 C 0.2874(9) 0.4205(5) 1.4727(7) 0.052(2) Uani 1 1 d D U
H3A H 0.309633 0.400008 1.470070 0.063 Uiso 1 1 calc R .
H3B H 0.243739 0.414897 1.471258 0.063 Uiso 1 1 calc R .
C5 C 0.3385(9) 0.4184(6) 1.0225(6) 0.033(3) Uani 1 1 d D U
H5 H 0.371896 0.402519 1.020856 0.039 Uiso 1 1 calc R .
C6 C 0.1293(11) 0.5512(6) 1.2180(8) 0.043(3) Uani 1 1 d . U
H6 H 0.130886 0.560663 1.247504 0.051 Uiso 1 1 calc R .
C7 C 0.5447(11) 0.4194(6) 1.3818(8) 0.038(3) Uani 1 1 d . U
H7 H 0.534411 0.403028 1.402894 0.046 Uiso 1 1 calc R .
C8 C 0.3619(14) 0.6511(7) 1.2816(9) 0.053(2) Uani 1 1 d . U
C9 C 0.3297(10) 0.4294(6) 0.9391(7) 0.034(3) Uani 1 1 d . U
H9A H 0.360905 0.412737 0.936419 0.041 Uiso 1 1 calc R .
H9B H 0.300239 0.430074 0.911625 0.041 Uiso 1 1 calc R .
C10 C 0.3812(12) 0.5543(6) 1.1253(8) 0.042(3) Uani 1 1 d . U
H10 H 0.345144 0.563143 1.105345 0.051 Uiso 1 1 calc R .
C11 C 0.3186(9) 0.6504(4) 1.1875(4) 0.053(2) Uani 1 1 d . U
C47 C 0.2851(8) 0.6380(4) 1.1484(6) 0.054(2) Uani 1 1 d G U
H47 H 0.256736 0.620950 1.149202 0.065 Uiso 1 1 calc R .
C4BA C 0.2941(8) 0.6510(4) 1.1081(4) 0.056(3) Uani 1 1 d G U
H4BA H 0.271670 0.642710 1.081982 0.068 Uiso 1 1 calc R .
C62 C 0.3365(9) 0.6765(5) 1.1069(5) 0.060(3) Uani 1 1 d G U
H62 H 0.342528 0.685240 1.079967 0.071 Uiso 1 1 calc R .
C2JA C 0.3700(8) 0.6890(4) 1.1460(6) 0.061(3) Uani 1 1 d G U
H2JA H 0.398453 0.706010 1.145171 0.073 Uiso 1 1 calc R .
C0DA C 0.3611(9) 0.6759(4) 1.1863(5) 0.058(3) Uani 1 1 d G U
H0DA H 0.383520 0.684251 1.212391 0.069 Uiso 1 1 calc R .
C12 C 0.7097(12) 0.3873(7) 1.2571(9) 0.050(2) Uani 1 1 d . U
C14 C 0.1667(7) 0.3660(4) 0.9243(5) 0.047(2) Uani 1 1 d . U
C71 C 0.2158(8) 0.3440(4) 0.9251(5) 0.046(2) Uani 1 1 d G U
H71 H 0.225013 0.328919 0.948100 0.055 Uiso 1 1 calc R .
C52 C 0.2510(7) 0.3444(4) 0.8914(5) 0.050(3) Uani 1 1 d G U
H52 H 0.283846 0.329590 0.891881 0.059 Uiso 1 1 calc R .
C8HA C 0.2372(7) 0.3668(4) 0.8569(5) 0.051(3) Uani 1 1 d G U
H8HA H 0.260804 0.367104 0.834394 0.062 Uiso 1 1 calc R .
C0BA C 0.1882(8) 0.3889(4) 0.8562(5) 0.050(3) Uani 1 1 d G U
H0BA H 0.178929 0.403948 0.833127 0.059 Uiso 1 1 calc R .
C26 C 0.1529(7) 0.3885(4) 0.8899(5) 0.049(2) Uani 1 1 d G U
H26 H 0.120095 0.403278 0.889347 0.058 Uiso 1 1 calc R .
C15 C 0.1892(18) 0.2936(7) 1.1161(9) 0.066(4) Uani 1 1 d . U
H15 H 0.143864 0.293945 1.114607 0.079 Uiso 1 1 calc R .
C16 C 0.2302(6) 0.6406(4) 1.2471(6) 0.051(2) Uani 1 1 d . U
C5BA C 0.1980(8) 0.6675(4) 1.2263(5) 0.052(2) Uani 1 1 d G U
H5BA H 0.215628 0.680070 1.206293 0.063 Uiso 1 1 calc R .
C6BA C 0.1393(8) 0.6755(4) 1.2352(5) 0.053(3) Uani 1 1 d G U
H6BA H 0.117745 0.693419 1.221288 0.064 Uiso 1 1 calc R .
C7BA C 0.1129(6) 0.6566(4) 1.2651(6) 0.050(3) Uani 1 1 d G U
H7BA H 0.073709 0.661981 1.271084 0.060 Uiso 1 1 calc R .
C8BA C 0.1452(7) 0.6298(4) 1.2859(5) 0.050(3) Uani 1 1 d G U
H8BA H 0.127557 0.617195 1.305886 0.060 Uiso 1 1 calc R .
C31 C 0.2039(7) 0.6218(4) 1.2769(5) 0.050(2) Uani 1 1 d G U
H31 H 0.225440 0.603847 1.290892 0.060 Uiso 1 1 calc R .
C18 C 0.7053(12) 0.3174(7) 1.2759(9) 0.052(2) Uani 1 1 d . U
C19 C 0.4041(14) 0.5515(7) 1.3485(8) 0.053(3) Uani 1 1 d . U
H19 H 0.446526 0.558842 1.346932 0.064 Uiso 1 1 calc R .
C20 C 0.4140(12) 0.5296(6) 1.0991(9) 0.045(3) Uani 1 1 d . U
H20A H 0.447399 0.518737 1.118788 0.054 Uiso 1 1 calc R .
H20B H 0.384510 0.512805 1.086391 0.054 Uiso 1 1 calc R .
C21 C 0.7229(12) 0.3630(7) 1.3448(9) 0.049(2) Uani 1 1 d . U
C23 C 0.6896(12) 0.4206(7) 1.2577(9) 0.049(2) Uani 1 1 d . U
H23 H 0.660822 0.426670 1.275379 0.059 Uiso 1 1 calc R .
C24 C 0.6470(11) 0.4307(6) 1.4313(8) 0.042(3) Uani 1 1 d . U
H24A H 0.691519 0.432146 1.431712 0.050 Uiso 1 1 calc R .
H24B H 0.639535 0.414265 1.452766 0.050 Uiso 1 1 calc R .
C27 C 0.5582(11) 0.4330(7) 1.1626(9) 0.045(3) Uani 1 1 d . U
H27 H 0.582742 0.450888 1.178508 0.054 Uiso 1 1 calc R .
C28 C 0.6003(12) 0.4122(7) 1.1413(9) 0.046(2) Uani 1 1 d . U
H28A H 0.576866 0.393897 1.126320 0.055 Uiso 1 1 calc R .
H28B H 0.632483 0.403048 1.163817 0.055 Uiso 1 1 calc R .
C29 C 0.6149(11) 0.4208(6) 1.3865(8) 0.042(3) Uani 1 1 d . U
H29A H 0.630034 0.399235 1.379493 0.050 Uiso 1 1 calc R .
H29B H 0.625889 0.436379 1.365068 0.050 Uiso 1 1 calc R .
C32 C 0.2624(15) 0.2820(7) 1.2889(10) 0.059(4) Uani 1 1 d . U
H32A H 0.296800 0.296042 1.284258 0.071 Uiso 1 1 calc R .
H32B H 0.230274 0.283713 1.262960 0.071 Uiso 1 1 calc R .
C33 C 0.0768(8) 0.3264(4) 0.9589(6) 0.052(2) Uani 1 1 d . U
C1DA C 0.0593(8) 0.3086(4) 0.9935(4) 0.057(3) Uani 1 1 d G U
H1DA H 0.070805 0.315996 1.022346 0.068 Uiso 1 1 calc R .
C2DA C 0.0246(8) 0.2798(4) 0.9849(5) 0.058(3) Uani 1 1 d G U
H2DA H 0.012875 0.267935 1.008075 0.070 Uiso 1 1 calc R .
C3DA C 0.0074(8) 0.2688(4) 0.9418(6) 0.058(3) Uani 1 1 d G U
H3DA H -0.015859 0.249525 0.936049 0.069 Uiso 1 1 calc R .
C4DA C 0.0249(8) 0.2866(4) 0.9072(5) 0.059(3) Uani 1 1 d G U
H4DA H 0.013338 0.279175 0.878294 0.070 Uiso 1 1 calc R .
C85 C 0.0596(8) 0.3154(4) 0.9157(5) 0.054(2) Uani 1 1 d G U
H85 H 0.071268 0.327236 0.892564 0.064 Uiso 1 1 calc R .
C35 C 0.5079(11) 0.4485(6) 1.1273(9) 0.045(3) Uani 1 1 d . U
H35A H 0.480579 0.431186 1.113442 0.054 Uiso 1 1 calc R .
H35B H 0.482937 0.463617 1.141496 0.054 Uiso 1 1 calc R .
C36 C 0.4546(12) 0.3466(7) 1.4265(9) 0.052(4) Uani 1 1 d . U
H36 H 0.460930 0.370155 1.421378 0.063 Uiso 1 1 calc R .
C37 C 0.4748(13) 0.2916(6) 1.2336(10) 0.052(4) Uani 1 1 d . U
H37 H 0.500224 0.291521 1.210128 0.062 Uiso 1 1 calc R .
C38 C 0.2170(13) 0.5235(7) 0.9854(8) 0.047(3) Uani 1 1 d . U
H38A H 0.225309 0.500284 0.981003 0.056 Uiso 1 1 calc R .
H38B H 0.173423 0.527525 0.973858 0.056 Uiso 1 1 calc R .
C39 C 0.0823(11) 0.5226(6) 1.2134(8) 0.042(3) Uani 1 1 d . U
H39A H 0.094647 0.506543 1.236678 0.050 Uiso 1 1 calc R .
H39B H 0.081627 0.511563 1.185267 0.050 Uiso 1 1 calc R .
C40 C 0.0441(11) 0.5913(6) 1.1856(9) 0.044(3) Uani 1 1 d . U
H40A H 0.032591 0.606319 1.161019 0.052 Uiso 1 1 calc R .
H40B H 0.043860 0.603554 1.212725 0.052 Uiso 1 1 calc R .
C41 C 0.0503(11) 0.4371(7) 1.0882(9) 0.050(3) Uani 1 1 d . U
H41 H 0.053224 0.455741 1.068286 0.060 Uiso 1 1 calc R .
C43 C 0.4227(12) 0.5829(6) 1.1421(9) 0.045(3) Uani 1 1 d . U
H43A H 0.457636 0.575011 1.163433 0.053 Uiso 1 1 calc R .
H43B H 0.399506 0.598593 1.156834 0.053 Uiso 1 1 calc R .
C46 C 0.2293(13) 0.5310(6) 1.0348(9) 0.047(3) Uani 1 1 d . U
H46 H 0.272766 0.525540 1.046772 0.057 Uiso 1 1 calc R .
C49 C 0.3640(10) 0.4522(6) 1.0297(7) 0.034(3) Uani 1 1 d . U
H49A H 0.392105 0.452924 1.057800 0.041 Uiso 1 1 calc R .
H49B H 0.330131 0.467463 1.031342 0.041 Uiso 1 1 calc R .
C50 C 0.5215(11) 0.4528(6) 1.3949(8) 0.040(3) Uani 1 1 d . U
H50A H 0.477016 0.451309 1.394824 0.048 Uiso 1 1 calc R .
H50B H 0.527969 0.468975 1.372859 0.048 Uiso 1 1 calc R .
C51 C 0.1081(11) 0.5779(6) 1.1851(8) 0.043(3) Uani 1 1 d . U
H51A H 0.109478 0.569294 1.155788 0.051 Uiso 1 1 calc R .
H51B H 0.137645 0.595979 1.190244 0.051 Uiso 1 1 calc R .
C53 C 0.3610(10) 0.4636(6) 0.9487(7) 0.034(3) Uani 1 1 d . U
H53A H 0.387948 0.468265 0.927352 0.040 Uiso 1 1 calc R .
H53B H 0.329479 0.480721 0.946446 0.040 Uiso 1 1 calc R .
C54 C -0.0037(11) 0.5626(6) 1.1824(8) 0.043(3) Uani 1 1 d . U
H54A H -0.043849 0.571327 1.186419 0.051 Uiso 1 1 calc R .
H54B H -0.008599 0.552950 1.153109 0.051 Uiso 1 1 calc R .
C55 C 0.2189(13) 0.5693(6) 1.0410(9) 0.047(3) Uani 1 1 d . U
H55A H 0.175269 0.574600 1.031346 0.056 Uiso 1 1 calc R .
H55B H 0.229562 0.574909 1.072061 0.056 Uiso 1 1 calc R .
C59 C 0.0654(7) 0.3984(3) 0.9603(6) 0.050(2) Uani 1 1 d . U
C25 C 0.0885(5) 0.4297(4) 0.9722(6) 0.050(3) Uani 1 1 d G U
H25 H 0.130649 0.432496 0.983290 0.060 Uiso 1 1 calc R .
C8AA C 0.0487(7) 0.4568(3) 0.9675(6) 0.051(3) Uani 1 1 d G U
H8AA H 0.064246 0.477713 0.975428 0.061 Uiso 1 1 calc R .
C9AA C -0.0142(7) 0.4525(4) 0.9509(6) 0.051(3) Uani 1 1 d G U
H9AA H -0.040838 0.470673 0.947753 0.061 Uiso 1 1 calc R .
C82 C -0.0374(5) 0.4212(4) 0.9390(6) 0.051(3) Uani 1 1 d G U
H82 H -0.079519 0.418417 0.927942 0.062 Uiso 1 1 calc R .
C34 C 0.0024(7) 0.3941(3) 0.9437(6) 0.050(3) Uani 1 1 d G U
H34 H -0.013116 0.373200 0.935804 0.060 Uiso 1 1 calc R .
C60 C 0.1996(15) 0.5239(8) 1.3958(9) 0.064(4) Uani 1 1 d . U
H60 H 0.240872 0.513724 1.403289 0.077 Uiso 1 1 calc R .
C63 C -0.0010(11) 0.4153(7) 1.0668(9) 0.051(3) Uani 1 1 d . U
H63A H -0.003342 0.395997 1.085161 0.062 Uiso 1 1 calc R .
H63B H 0.007943 0.407840 1.038577 0.062 Uiso 1 1 calc R .
C64 C 0.7123(12) 0.4439(7) 1.2325(9) 0.052(2) Uani 1 1 d . U
H64 H 0.699426 0.465765 1.233832 0.063 Uiso 1 1 calc R .
C66 C 0.7616(13) 0.3050(7) 1.2894(10) 0.054(2) Uani 1 1 d . U
H66 H 0.789274 0.317579 1.309111 0.064 Uiso 1 1 calc R .
C67 C 0.7516(12) 0.3789(7) 1.2291(9) 0.051(2) Uani 1 1 d . U
H67 H 0.763225 0.357002 1.226356 0.061 Uiso 1 1 calc R .
C69 C 0.3409(14) 0.6732(7) 1.3119(9) 0.053(3) Uani 1 1 d . U
H69 H 0.298739 0.678142 1.309217 0.064 Uiso 1 1 calc R .
C70 C 0.7086(12) 0.3438(7) 1.3813(9) 0.049(3) Uani 1 1 d . U
H70 H 0.676722 0.328289 1.376385 0.059 Uiso 1 1 calc R .
C72 C 0.5537(11) 0.4648(7) 1.4403(8) 0.044(3) Uani 1 1 d . U
H72A H 0.538888 0.486818 1.445601 0.052 Uiso 1 1 calc R .
H72B H 0.542855 0.450288 1.462936 0.052 Uiso 1 1 calc R .
C73 C 0.2466(13) 0.5798(6) 0.9672(9) 0.048(3) Uani 1 1 d . U
H73A H 0.204219 0.585583 0.954240 0.057 Uiso 1 1 calc R .
H73B H 0.274501 0.592391 0.952151 0.057 Uiso 1 1 calc R .
C75 C 0.2373(11) 0.2941(6) 1.3274(10) 0.060(4) Uani 1 1 d D U
H75 H 0.271313 0.292799 1.352714 0.072 Uiso 1 1 calc R .
C77 C 0.2933(13) 0.4419(6) 1.4334(6) 0.052(2) Uani 1 1 d D U
H77 H 0.277169 0.464071 1.437720 0.063 Uiso 1 1 calc R .
C79 C 0.4231(14) 0.6448(7) 1.2879(9) 0.055(3) Uani 1 1 d . U
H79 H 0.438383 0.630688 1.268369 0.066 Uiso 1 1 calc R .
C80 C 0.6305(12) 0.4313(7) 1.1086(9) 0.047(3) Uani 1 1 d . U
H80A H 0.657095 0.416762 1.094986 0.056 Uiso 1 1 calc R .
H80B H 0.656117 0.448785 1.123715 0.056 Uiso 1 1 calc R .
C81 C 0.7693(12) 0.3877(7) 1.3565(9) 0.050(3) Uani 1 1 d . U
H81 H 0.777854 0.402465 1.335144 0.059 Uiso 1 1 calc R .
C84 C 0.2577(13) 0.5893(7) 1.0154(9) 0.050(3) Uani 1 1 d . U
H84A H 0.301362 0.586118 1.027579 0.060 Uiso 1 1 calc R .
H84B H 0.248025 0.612510 1.018047 0.060 Uiso 1 1 calc R .
C87 C 0.7532(12) 0.4359(7) 1.2054(9) 0.050(3) Uani 1 1 d . U
H87 H 0.766037 0.451950 1.187197 0.061 Uiso 1 1 calc R .
C89 C 0.5049(14) 0.2688(6) 1.2702(9) 0.053(4) Uani 1 1 d . U
H89A H 0.483057 0.270757 1.295116 0.063 Uiso 1 1 calc R .
H89B H 0.547715 0.275553 1.279996 0.063 Uiso 1 1 calc R .
C6AA C 0.0260(12) 0.4132(9) 1.2871(10) 0.063(4) Uani 1 1 d . U
H6AA H 0.009798 0.392304 1.273779 0.076 Uiso 1 1 calc R .
C3BA C 0.2564(13) 0.5439(6) 0.9601(9) 0.048(3) Uani 1 1 d . U
H3BA H 0.299958 0.538513 0.969547 0.057 Uiso 1 1 calc R .
H3BB H 0.245579 0.538927 0.928855 0.057 Uiso 1 1 calc R .
C5AA C 0.2019(15) 0.5615(9) 1.4093(9) 0.067(4) Uani 1 1 d . U
H5AA H 0.233089 0.572931 1.395938 0.080 Uiso 1 1 calc R .
H5AB H 0.161768 0.571776 1.399063 0.080 Uiso 1 1 calc R .
C1BA C 0.4405(12) 0.5467(6) 1.0624(9) 0.046(3) Uani 1 1 d . U
H1BA H 0.406482 0.553835 1.039847 0.055 Uiso 1 1 calc R .
H1BB H 0.465473 0.531058 1.049103 0.055 Uiso 1 1 calc R .
C30 C 0.5110(12) 0.3285(7) 1.4231(10) 0.054(4) Uani 1 1 d . U
H30A H 0.521186 0.332027 1.393969 0.065 Uiso 1 1 calc R .
H30B H 0.503160 0.305101 1.426143 0.065 Uiso 1 1 calc R .
C6CA C 0.4078(13) 0.2797(6) 1.2138(10) 0.054(4) Uani 1 1 d . U
H6CA H 0.381572 0.280315 1.236256 0.064 Uiso 1 1 calc R .
H6CB H 0.389879 0.294181 1.189860 0.064 Uiso 1 1 calc R .
C4CA C 0.2301(16) 0.3181(9) 1.4472(11) 0.069(3) Uani 1 1 d . U
H4CA H 0.247128 0.338695 1.442929 0.083 Uiso 1 1 calc R .
C2AA C 0.4908(13) 0.3542(7) 1.5085(10) 0.056(4) Uani 1 1 d . U
H2AA H 0.495987 0.377922 1.506022 0.067 Uiso 1 1 calc R .
H2AB H 0.481249 0.349529 1.537580 0.067 Uiso 1 1 calc R .
C5CA C 0.2705(17) 0.2889(8) 1.4564(11) 0.069(3) Uani 1 1 d . U
H5CA H 0.313342 0.290851 1.457626 0.083 Uiso 1 1 calc R .
C2BA C 0.4807(12) 0.5766(6) 1.0789(9) 0.046(3) Uani 1 1 d . U
H2BA H 0.518489 0.569183 1.097725 0.055 Uiso 1 1 calc R .
H2BB H 0.492489 0.588136 1.053928 0.055 Uiso 1 1 calc R .
C8CA C 0.3982(10) 0.4632(6) 0.9941(7) 0.035(3) Uani 1 1 d . U
H8CA H 0.414227 0.485225 1.001103 0.042 Uiso 1 1 calc R .
H8CB H 0.433690 0.448674 0.994137 0.042 Uiso 1 1 calc R .
C48 C 0.7761(12) 0.4040(7) 1.2049(9) 0.052(3) Uani 1 1 d . U
H48 H 0.807288 0.399066 1.188692 0.062 Uiso 1 1 calc R .
C7CA C 0.2178(18) 0.2789(7) 1.1597(10) 0.069(4) Uani 1 1 d . U
H7CA H 0.209948 0.292813 1.183846 0.083 Uiso 1 1 calc R .
H7CB H 0.262440 0.276365 1.161492 0.083 Uiso 1 1 calc R .
C0AA C 0.5670(13) 0.3384(7) 1.4576(9) 0.055(4) Uani 1 1 d . U
H0AA H 0.601736 0.323805 1.455553 0.066 Uiso 1 1 calc R .
H0AB H 0.579522 0.360758 1.451913 0.066 Uiso 1 1 calc R .
C4AA C 0.3116(12) 0.4353(7) 1.5190(8) 0.053(2) Uani 1 1 d . U
H4AA H 0.304956 0.420417 1.542458 0.063 Uiso 1 1 calc R .
H4AB H 0.292541 0.456495 1.522929 0.063 Uiso 1 1 calc R .
C57 C 0.5801(12) 0.4464(7) 1.0727(9) 0.046(3) Uani 1 1 d . U
H57A H 0.599910 0.460260 1.053395 0.056 Uiso 1 1 calc R .
H57B H 0.558295 0.428790 1.055039 0.056 Uiso 1 1 calc R .
C2CA C 0.1656(16) 0.3145(8) 1.4451(11) 0.070(3) Uani 1 1 d . U
C3CA C 0.1400(17) 0.2851(8) 1.4544(11) 0.071(3) Uani 1 1 d . U
H3CA H 0.098212 0.283737 1.457038 0.086 Uiso 1 1 calc R .
C9BA C 0.4642(15) 0.6581(7) 1.3219(9) 0.057(3) Uani 1 1 d . U
H9BA H 0.506217 0.652654 1.325901 0.068 Uiso 1 1 calc R .
C7AA C -0.0627(12) 0.4328(8) 1.0598(9) 0.052(3) Uani 1 1 d . U
H7AA H -0.095711 0.417667 1.047660 0.063 Uiso 1 1 calc R .
H7AB H -0.062258 0.450969 1.039337 0.063 Uiso 1 1 calc R .
C1AA C 0.5513(13) 0.3365(7) 1.5026(9) 0.056(4) Uani 1 1 d . U
H1AA H 0.585539 0.345810 1.523229 0.067 Uiso 1 1 calc R .
H1AB H 0.547828 0.313368 1.510224 0.067 Uiso 1 1 calc R .
C76 C -0.0741(12) 0.4462(7) 1.1060(9) 0.053(3) Uani 1 1 d . U
H76A H -0.113172 0.458241 1.101921 0.063 Uiso 1 1 calc R .
H76B H -0.078074 0.427563 1.125220 0.063 Uiso 1 1 calc R .
C0CA C 0.3692(14) 0.5802(7) 1.3589(8) 0.055(3) Uani 1 1 d . U
H0CA H 0.325930 0.573810 1.356830 0.066 Uiso 1 1 calc R .
H0CB H 0.371135 0.596777 1.336362 0.066 Uiso 1 1 calc R .
C78 C 0.4447(14) 0.3431(10) 1.0589(11) 0.086(5) Uani 1 1 d D U
H78 H 0.437202 0.366853 1.061016 0.103 Uiso 1 1 calc R .
C3AA C 0.4355(13) 0.3419(7) 1.4717(9) 0.054(4) Uani 1 1 d . U
H3AA H 0.427000 0.318754 1.476347 0.065 Uiso 1 1 calc R .
H3AB H 0.398069 0.354449 1.473365 0.065 Uiso 1 1 calc R .
C9CA C 0.5038(13) 0.2313(6) 1.2551(10) 0.054(4) Uani 1 1 d . U
H9CA H 0.533768 0.228197 1.235395 0.065 Uiso 1 1 calc R .
H9CB H 0.516111 0.217340 1.280685 0.065 Uiso 1 1 calc R .
C83 C 0.0392(12) 0.4510(7) 1.1314(9) 0.052(3) Uani 1 1 d . U
H83A H 0.072002 0.466638 1.142182 0.063 Uiso 1 1 calc R .
H83B H 0.041338 0.433224 1.152798 0.063 Uiso 1 1 calc R .
C1CA C 0.4087(15) 0.5263(7) 1.3849(8) 0.056(3) Uani 1 1 d . U
H1CA H 0.432490 0.507328 1.378087 0.067 Uiso 1 1 calc R .
H1CB H 0.367513 0.518981 1.388549 0.067 Uiso 1 1 calc R .
C88 C 0.4464(12) 0.5997(6) 1.1041(9) 0.046(3) Uani 1 1 d . U
H88A H 0.411313 0.609008 1.084225 0.055 Uiso 1 1 calc R .
H88B H 0.473788 0.617675 1.115548 0.055 Uiso 1 1 calc R .
C90 C 0.5341(12) 0.4666(7) 1.0927(9) 0.046(3) Uani 1 1 d . U
H90A H 0.554456 0.486508 1.105456 0.055 Uiso 1 1 calc R .
H90B H 0.500281 0.473219 1.069581 0.055 Uiso 1 1 calc R .
C6DA C 0.0159(11) 0.5360(6) 1.2162(8) 0.043(3) Uani 1 1 d . U
H6DA H -0.013910 0.518039 1.211560 0.051 Uiso 1 1 calc R .
H6DB H 0.015698 0.544951 1.245469 0.051 Uiso 1 1 calc R .
C9FA C -0.0456(13) 0.3333(9) 1.1473(10) 0.064(4) Uani 1 1 d . U
H9FA H -0.039661 0.310325 1.139959 0.077 Uiso 1 1 calc R .
H9FB H -0.031371 0.346748 1.124932 0.077 Uiso 1 1 calc R .
C9DA C 0.7856(12) 0.3718(7) 1.4327(9) 0.051(3) Uani 1 1 d . U
H9DA H 0.804915 0.375913 1.461555 0.062 Uiso 1 1 calc R .
C0FA C 0.1876(11) 0.2715(6) 1.3369(10) 0.060(4) Uani 1 1 d D U
H0FA H 0.174273 0.278574 1.363946 0.072 Uiso 1 1 calc R .
H0FB H 0.152084 0.273384 1.313261 0.072 Uiso 1 1 calc R .
C3FA C 0.4007(14) 0.5720(7) 1.4393(8) 0.055(3) Uani 1 1 d . U
H3FA H 0.361304 0.562692 1.443995 0.066 Uiso 1 1 calc R .
H3FB H 0.419396 0.583198 1.466246 0.066 Uiso 1 1 calc R .
C4FA C 0.6207(11) 0.4655(6) 1.4432(8) 0.042(3) Uani 1 1 d . U
H4FA H 0.639767 0.471596 1.472981 0.050 Uiso 1 1 calc R .
H4FB H 0.631742 0.482136 1.423234 0.050 Uiso 1 1 calc R .
C1GA C 0.5584(16) 0.5649(8) 1.2633(11) 0.069(4) Uani 1 1 d . U
H1GA H 0.513697 0.564414 1.262507 0.083 Uiso 1 1 calc R .
H1GB H 0.565314 0.569260 1.233463 0.083 Uiso 1 1 calc R .
C8DA C 0.7414(12) 0.3481(7) 1.4235(9) 0.051(3) Uani 1 1 d . U
H8DA H 0.733063 0.334389 1.446038 0.061 Uiso 1 1 calc R .
C7FA C 0.1793(16) 0.2563(9) 1.4600(11) 0.070(3) Uani 1 1 d . U
H7FA H 0.161334 0.235582 1.461646 0.084 Uiso 1 1 calc R .
C9EA C 0.2035(18) 0.2721(7) 1.0785(10) 0.069(4) Uani 1 1 d . U
H9EA H 0.248171 0.271660 1.078998 0.082 Uiso 1 1 calc R .
H9EB H 0.183935 0.281444 1.050534 0.082 Uiso 1 1 calc R .
C7DA C 0.1522(15) 0.5060(9) 1.4192(9) 0.067(4) Uani 1 1 d . U
H7DA H 0.151358 0.482676 1.412101 0.080 Uiso 1 1 calc R .
H7DB H 0.110833 0.515008 1.409433 0.080 Uiso 1 1 calc R .
C0GA C -0.0657(12) 0.4405(9) 1.2446(11) 0.066(4) Uani 1 1 d . U
H0GA H -0.078778 0.459202 1.225523 0.080 Uiso 1 1 calc R .
H0GB H -0.080754 0.420400 1.229185 0.080 Uiso 1 1 calc R .
C8FA C -0.0056(13) 0.3406(9) 1.1913(10) 0.064(4) Uani 1 1 d . U
H8FA H -0.006234 0.364432 1.196975 0.077 Uiso 1 1 calc R .
C58 C 0.0054(12) 0.4397(9) 1.2571(11) 0.066(4) Uani 1 1 d . U
H58A H 0.023594 0.437064 1.230592 0.080 Uiso 1 1 calc R .
H58B H 0.019862 0.460566 1.270632 0.080 Uiso 1 1 calc R .
C5DA C -0.0235(12) 0.4682(7) 1.1281(9) 0.052(3) Uani 1 1 d . U
H5DA H -0.031010 0.473841 1.157450 0.063 Uiso 1 1 calc R .
H5DB H -0.023188 0.488500 1.111399 0.063 Uiso 1 1 calc R .
C61 C 0.5834(17) 0.5316(8) 1.2762(10) 0.069(4) Uani 1 1 d . U
H61 H 0.627353 0.532997 1.272985 0.083 Uiso 1 1 calc R .
C3EA C 0.7427(13) 0.2567(7) 1.2476(10) 0.058(3) Uani 1 1 d . U
H3EA H 0.757238 0.236679 1.238482 0.069 Uiso 1 1 calc R .
C4EA C 0.7814(13) 0.2764(7) 1.2771(10) 0.058(3) Uani 1 1 d . U
H4EA H 0.821599 0.269339 1.288302 0.069 Uiso 1 1 calc R .
C5FA C 0.4379(13) 0.2208(6) 1.2310(10) 0.055(4) Uani 1 1 d . U
H5FA H 0.440820 0.199267 1.217702 0.066 Uiso 1 1 calc R .
H5FB H 0.410361 0.218818 1.252565 0.066 Uiso 1 1 calc R .
C68 C 0.2062(15) 0.2370(7) 1.3414(11) 0.063(3) Uani 1 1 d . U
H68 H 0.201907 0.224289 1.365842 0.075 Uiso 1 1 calc R .
C0EA C 0.8010(12) 0.3899(7) 1.3976(9) 0.052(3) Uani 1 1 d . U
H0EA H 0.834809 0.404226 1.403020 0.062 Uiso 1 1 calc R .
C7EA C 0.4876(18) 0.3352(10) 0.9715(12) 0.088(4) Uani 1 1 d . U
H7EA H 0.494089 0.311539 0.974043 0.106 Uiso 1 1 calc R .
H7EB H 0.498272 0.342458 0.943665 0.106 Uiso 1 1 calc R .
C5EA C 0.4006(19) 0.3297(10) 1.0169(11) 0.086(5) Uani 1 1 d . U
H5EA H 0.358066 0.336225 1.017975 0.103 Uiso 1 1 calc R .
H5EB H 0.402274 0.305739 1.016709 0.103 Uiso 1 1 calc R .
C8EA C 0.5273(19) 0.3524(10) 1.0087(11) 0.087(5) Uani 1 1 d . U
H8EA H 0.519008 0.375909 1.007081 0.104 Uiso 1 1 calc R .
H8EB H 0.570966 0.348921 1.007065 0.104 Uiso 1 1 calc R .
C6EA C 0.4204(18) 0.3435(10) 0.9733(11) 0.086(5) Uani 1 1 d . U
H6EA H 0.393830 0.333997 0.947915 0.104 Uiso 1 1 calc R .
H6EB H 0.414931 0.367249 0.972188 0.104 Uiso 1 1 calc R .
C6FA C 0.4108(14) 0.2445(6) 1.1965(10) 0.055(4) Uani 1 1 d . U
H6FA H 0.369033 0.237281 1.184002 0.067 Uiso 1 1 calc R .
H6FB H 0.435529 0.244313 1.173076 0.067 Uiso 1 1 calc R .
C1FA C 0.4424(14) 0.6797(7) 1.3502(9) 0.055(3) Uani 1 1 d . U
H1FA H 0.470582 0.688932 1.373061 0.067 Uiso 1 1 calc R .
C1EA C 0.6636(13) 0.2980(7) 1.2456(10) 0.057(3) Uani 1 1 d . U
H1EA H 0.623787 0.305776 1.234746 0.069 Uiso 1 1 calc R .
C2EA C 0.6832(13) 0.2666(7) 1.2320(10) 0.058(3) Uani 1 1 d . U
H2EA H 0.656204 0.253316 1.212891 0.070 Uiso 1 1 calc R .
C2FA C 0.4435(15) 0.5444(7) 1.4294(9) 0.058(3) Uani 1 1 d . U
H2FA H 0.450816 0.528855 1.453652 0.069 Uiso 1 1 calc R .
H2FB H 0.483272 0.553368 1.424836 0.069 Uiso 1 1 calc R .
C86 C 0.3615(12) 0.4435(7) 1.4348(8) 0.052(2) Uani 1 1 d . U
H86A H 0.369631 0.454514 1.408394 0.063 Uiso 1 1 calc R .
H86B H 0.377451 0.421105 1.434384 0.063 Uiso 1 1 calc R .
C3GA C -0.1000(13) 0.3301(9) 1.2268(10) 0.066(4) Uani 1 1 d . U
H3GA H -0.114644 0.318000 1.250319 0.079 Uiso 1 1 calc R .
H3GB H -0.105270 0.353475 1.231759 0.079 Uiso 1 1 calc R .
C2HA C 0.1046(11) 0.3700(6) 1.5605(6) 0.079(3) Uani 1 1 d . U
H2HA H 0.110061 0.358770 1.587209 0.095 Uiso 1 1 calc R .
C1HA C 0.1199(11) 0.3549(4) 1.5232(7) 0.077(3) Uani 1 1 d G U
H1HA H 0.135661 0.333465 1.524992 0.093 Uiso 1 1 calc R .
C65 C 0.1117(11) 0.3717(5) 1.4832(6) 0.074(3) Uani 1 1 d G U
C8IA C 0.0882(11) 0.4037(5) 1.4805(6) 0.079(3) Uani 1 1 d G U
H8IA H 0.082740 0.414944 1.453791 0.095 Uiso 1 1 calc R .
C133 C 0.0729(11) 0.4188(4) 1.5178(8) 0.081(3) Uani 1 1 d G U
H133 H 0.057140 0.440249 1.516008 0.097 Uiso 1 1 calc R .
C139 C 0.0811(11) 0.4020(6) 1.5578(6) 0.081(4) Uani 1 1 d G U
H139 H 0.070800 0.412162 1.582717 0.097 Uiso 1 1 calc R .
C45 C -0.1377(14) 0.3202(9) 1.1827(10) 0.066(4) Uani 1 1 d . U
H45A H -0.181513 0.324622 1.182748 0.079 Uiso 1 1 calc R .
H45B H -0.132961 0.296714 1.178066 0.079 Uiso 1 1 calc R .
C1IA C 0.6151(16) 0.5528(8) 1.3522(11) 0.070(4) Uani 1 1 d . U
H1IA H 0.610867 0.548729 1.382633 0.084 Uiso 1 1 calc R .
H1IB H 0.659256 0.553559 1.350796 0.084 Uiso 1 1 calc R .
C6GA C -0.0739(12) 0.4173(9) 1.3194(11) 0.067(4) Uani 1 1 d . U
H6GA H -0.088310 0.396070 1.307188 0.081 Uiso 1 1 calc R .
H6GB H -0.091099 0.421245 1.346078 0.081 Uiso 1 1 calc R .
C5IA C 0.5125(14) 0.3382(10) 1.0526(11) 0.086(5) Uani 1 1 d D U
H5IA H 0.521905 0.314807 1.053809 0.104 Uiso 1 1 calc R .
H5IB H 0.539685 0.348762 1.076931 0.104 Uiso 1 1 calc R .
C2GA C -0.0307(14) 0.3224(9) 1.2273(11) 0.068(4) Uani 1 1 d . U
H2GA H -0.006896 0.328587 1.255681 0.082 Uiso 1 1 calc R .
H2GB H -0.025574 0.298827 1.223479 0.082 Uiso 1 1 calc R .
C7HA C 0.2032(18) 0.2224(7) 1.1271(10) 0.070(4) Uani 1 1 d . U
H7HA H 0.186144 0.200450 1.128885 0.084 Uiso 1 1 calc R .
H7HB H 0.248284 0.220683 1.131693 0.084 Uiso 1 1 calc R .
C9HA C 0.3842(14) 0.6879(7) 1.3462(9) 0.057(3) Uani 1 1 d . U
H9HA H 0.371041 0.702983 1.365439 0.068 Uiso 1 1 calc R .
C2IA C 0.5844(17) 0.5931(8) 1.2917(10) 0.072(3) Uani 1 1 d . U
H2IA H 0.626077 0.598075 1.286380 0.086 Uiso 1 1 calc R .
H2IB H 0.558719 0.612558 1.283973 0.086 Uiso 1 1 calc R .
C4IA C 0.1715(15) 0.5456(9) 1.4839(9) 0.067(4) Uani 1 1 d . U
H4IA H 0.182925 0.547853 1.515648 0.081 Uiso 1 1 calc R .
H4IB H 0.130156 0.554686 1.474934 0.081 Uiso 1 1 calc R .
C4GA C -0.1161(13) 0.3395(9) 1.1455(10) 0.066(4) Uani 1 1 d . U
H4GA H -0.123738 0.362853 1.148731 0.080 Uiso 1 1 calc R .
H4GB H -0.139013 0.332254 1.117241 0.080 Uiso 1 1 calc R .
C0IA C 0.5856(17) 0.5246(8) 1.3239(10) 0.071(4) Uani 1 1 d . U
H0IA H 0.609326 0.504568 1.331749 0.085 Uiso 1 1 calc R .
H0IB H 0.543616 0.521020 1.329544 0.085 Uiso 1 1 calc R .
C3IA C 0.1723(16) 0.5111(9) 1.4716(9) 0.068(4) Uani 1 1 d . U
H3IA H 0.143910 0.498942 1.486792 0.082 Uiso 1 1 calc R .
H3IB H 0.213795 0.502304 1.480919 0.082 Uiso 1 1 calc R .
C5HA C 0.2298(15) 0.2255(7) 1.3074(11) 0.063(4) Uani 1 1 d . U
H5HA H 0.214909 0.206310 1.292573 0.075 Uiso 1 1 calc R .
C5GA C -0.0908(12) 0.4435(9) 1.2877(11) 0.068(4) Uani 1 1 d . U
H5GA H -0.076337 0.464293 1.301483 0.081 Uiso 1 1 calc R .
H5GB H -0.135906 0.444614 1.280748 0.081 Uiso 1 1 calc R .
C8GA C 0.0354(9) 0.3203(6) 1.3664(7) 0.077(3) Uani 1 1 d . U
H8GA H 0.069358 0.318837 1.351794 0.093 Uiso 1 1 calc R .
C9GA C -0.0220(11) 0.3075(6) 1.3470(6) 0.078(3) Uani 1 1 d G U
H9GA H -0.026369 0.297413 1.319505 0.093 Uiso 1 1 calc R .
C0HA C -0.0727(8) 0.3097(6) 1.3689(7) 0.079(3) Uani 1 1 d G U
H0HA H -0.111106 0.301104 1.355916 0.095 Uiso 1 1 calc R .
C7IA C -0.0661(9) 0.3247(6) 1.4100(7) 0.081(3) Uani 1 1 d G U
H7IA H -0.100116 0.326219 1.424615 0.097 Uiso 1 1 calc R .
C7GA C -0.0088(11) 0.3376(6) 1.4294(6) 0.078(3) Uani 1 1 d G U
H7GA H -0.004389 0.347643 1.456905 0.094 Uiso 1 1 calc R .
C74 C 0.0420(8) 0.3354(6) 1.4076(7) 0.075(3) Uani 1 1 d G U
C4HA C 0.2849(15) 0.2464(7) 1.2938(11) 0.062(4) Uani 1 1 d . U
H4HA H 0.321837 0.244844 1.316317 0.075 Uiso 1 1 calc R .
H4HB H 0.295114 0.238422 1.266141 0.075 Uiso 1 1 calc R .
C6HA C 0.1845(18) 0.2435(7) 1.1612(10) 0.069(4) Uani 1 1 d . U
H6HA H 0.196932 0.233421 1.190027 0.083 Uiso 1 1 calc R .
H6HB H 0.139564 0.246104 1.156015 0.083 Uiso 1 1 calc R .
C3HA C 0.3820(13) 0.4388(7) 1.5160(8) 0.053(2) Uani 1 1 d . U
H3HA H 0.398625 0.416926 1.512501 0.063 Uiso 1 1 calc R .
H3HB H 0.403414 0.447557 1.543845 0.063 Uiso 1 1 calc R .
C5JA C -0.0010(12) 0.4190(9) 1.3288(11) 0.068(4) Uani 1 1 d . U
H5JA H 0.011993 0.440528 1.340885 0.081 Uiso 1 1 calc R .
H5JB H 0.014940 0.402456 1.350628 0.081 Uiso 1 1 calc R .
C0JA C 0.3895(15) 0.5960(7) 1.4029(8) 0.058(3) Uani 1 1 d . U
H0JA H 0.427529 0.608366 1.402208 0.069 Uiso 1 1 calc R .
H0JB H 0.357799 0.611521 1.408364 0.069 Uiso 1 1 calc R .
C6IA C 0.2448(16) 0.2589(8) 1.4631(11) 0.069(3) Uani 1 1 d . U
H6IA H 0.270054 0.240408 1.469604 0.083 Uiso 1 1 calc R .
C1JA C 0.5866(17) 0.5855(8) 1.3382(11) 0.072(3) Uani 1 1 d . U
H1JA H 0.544434 0.585975 1.344520 0.087 Uiso 1 1 calc R .
H1JB H 0.610039 0.602685 1.355674 0.087 Uiso 1 1 calc R .
C3JA C 0.1799(18) 0.2370(7) 1.0826(10) 0.071(4) Uani 1 1 d . U
H3JA H 0.134750 0.237113 1.077367 0.085 Uiso 1 1 calc R .
H3JB H 0.193458 0.223271 1.060116 0.085 Uiso 1 1 calc R .
C9IA C 0.2184(15) 0.5639(9) 1.4608(9) 0.068(4) Uani 1 1 d . U
H9IA H 0.259587 0.554742 1.470471 0.082 Uiso 1 1 calc R .
H9IB H 0.219452 0.586973 1.469468 0.082 Uiso 1 1 calc R .
C4JA C 0.3985(9) 0.4620(6) 1.4766(8) 0.053(2) Uani 1 1 d D U
H4JA H 0.383418 0.484429 1.478849 0.063 Uiso 1 1 calc R .
H4JB H 0.442913 0.462518 1.476215 0.063 Uiso 1 1 calc R .
C9JA C 0.7920(15) 0.5358(8) 1.3295(11) 0.067(2) Uani 1 1 d . U
C8JA C 0.7657(15) 0.5059(8) 1.3188(11) 0.067(3) Uani 1 1 d . U
H8JA H 0.755314 0.500045 1.289270 0.080 Uiso 1 1 calc R .
C7JA C 0.7539(16) 0.4841(9) 1.3507(11) 0.070(3) Uani 1 1 d . U
H7JA H 0.734229 0.464228 1.341946 0.084 Uiso 1 1 calc R .
C6JA C 0.7696(15) 0.4904(9) 1.3938(11) 0.069(3) Uani 1 1 d . U
H6JA H 0.765474 0.474008 1.414343 0.083 Uiso 1 1 calc R .
C1KA C 0.8000(15) 0.5485(8) 1.2454(11) 0.067(2) Uani 1 1 d . U
C2KA C 0.7397(15) 0.5474(8) 1.2214(10) 0.067(3) Uani 1 1 d . U
H2KA H 0.707825 0.557495 1.233097 0.080 Uiso 1 1 calc R .
C6KA C 0.8916(7) 0.5700(5) 1.3129(7) 0.069(2) Uani 1 1 d . U
C7KA C 0.9298(9) 0.5429(4) 1.3250(7) 0.069(3) Uani 1 1 d G U
H7KA H 0.912545 0.521857 1.325021 0.083 Uiso 1 1 calc R .
C2LA C 0.9937(9) 0.5472(4) 1.3371(7) 0.071(3) Uani 1 1 d G U
H2LA H 1.019256 0.529033 1.345281 0.085 Uiso 1 1 calc R .
C3LA C 1.0194(7) 0.5786(5) 1.3371(7) 0.072(3) Uani 1 1 d G U
H3LA H 1.062198 0.581474 1.345252 0.087 Uiso 1 1 calc R .
C4LA C 0.9812(9) 0.6057(4) 1.3250(7) 0.074(3) Uani 1 1 d G U
H4LA H 0.998431 0.626740 1.324963 0.088 Uiso 1 1 calc R .
C5LA C 0.9173(9) 0.6014(4) 1.3128(7) 0.071(3) Uani 1 1 d G U
H5LA H 0.891721 0.619565 1.304702 0.085 Uiso 1 1 calc R .
B15 B 0.8125(17) 0.5640(8) 1.2965(11) 0.064(5) Uani 1 1 d . U
C5KA C 0.8440(16) 0.5374(8) 1.2206(10) 0.067(3) Uani 1 1 d . U
H5KA H 0.885818 0.538793 1.233253 0.080 Uiso 1 1 calc R .
C3KA C 0.7256(16) 0.5322(8) 1.1813(10) 0.067(3) Uani 1 1 d . U
H3KA H 0.684281 0.528626 1.168614 0.080 Uiso 1 1 calc R .
C4KA C 0.7718(15) 0.5222(8) 1.1601(11) 0.067(3) Uani 1 1 d . U
H4KA H 0.761389 0.513746 1.131752 0.081 Uiso 1 1 calc R .
O37 O 0.4021(14) 0.3146(8) 0.8632(9) 0.103(5) Uani 1 1 d . U
C44 C 0.8058(15) 0.5427(9) 1.3767(11) 0.069(3) Uani 1 1 d . U
H44 H 0.824865 0.562718 1.385737 0.083 Uiso 1 1 calc R .
C0KA C 0.7924(15) 0.5217(8) 1.4080(11) 0.070(3) Uani 1 1 d . U
H0KA H 0.797962 0.527721 1.437607 0.084 Uiso 1 1 calc R .
C9KA C 0.430(2) 0.3350(11) 0.8382(14) 0.100(5) Uani 1 1 d . U
H9KA H 0.465884 0.329359 0.827048 0.120 Uiso 1 1 calc R .
C0LA C 0.429(2) 0.2830(11) 0.8740(13) 0.097(5) Uani 1 1 d . U
H0LA H 0.473062 0.285596 0.885715 0.116 Uiso 1 1 calc R .
H0LB H 0.425477 0.269669 0.847415 0.116 Uiso 1 1 calc R .
C1LA C 0.396(2) 0.2643(11) 0.9096(13) 0.100(7) Uani 1 1 d . U
H1LA H 0.353039 0.259768 0.896994 0.150 Uiso 1 1 calc GR .
H1LB H 0.396905 0.278006 0.935204 0.150 Uiso 1 1 calc GR .
H1LC H 0.416875 0.243883 0.917944 0.150 Uiso 1 1 calc GR .
C96 C 0.3993(19) 0.3667(10) 0.8304(13) 0.091(7) Uani 1 1 d . U
H96A H 0.366893 0.365173 0.805104 0.137 Uiso 1 1 calc GR .
H96B H 0.429036 0.383121 0.825191 0.137 Uiso 1 1 calc GR .
H96C H 0.381559 0.372825 0.855782 0.137 Uiso 1 1 calc GR .
C13 C 0.3856(9) 0.7584(5) 1.0863(5) 0.064(3) Uani 1 1 d . U
H13 H 0.408782 0.764211 1.113516 0.077 Uiso 1 1 calc R .
C5MA C 0.4153(7) 0.7465(5) 1.0530(6) 0.065(3) Uani 1 1 d G U
H5MA H 0.458450 0.744254 1.057838 0.078 Uiso 1 1 calc R .
C4MA C 0.3806(9) 0.7379(5) 1.0124(6) 0.065(3) Uani 1 1 d G U
H4MA H 0.400545 0.729869 0.990055 0.078 Uiso 1 1 calc R .
C1MA C 0.3162(9) 0.7412(5) 1.0051(5) 0.064(2) Uani 1 1 d G U
C2MA C 0.2864(7) 0.7532(5) 1.0385(6) 0.065(3) Uani 1 1 d G U
H2MA H 0.243302 0.755399 1.033627 0.078 Uiso 1 1 calc R .
C3MA C 0.3211(9) 0.7618(5) 1.0791(6) 0.064(3) Uani 1 1 d G U
H3MA H 0.301206 0.769784 1.101410 0.077 Uiso 1 1 calc R .
C6LA C 0.8293(16) 0.5240(8) 1.1775(11) 0.068(3) Uani 1 1 d . U
H6LA H 0.860412 0.516857 1.162398 0.081 Uiso 1 1 calc R .
C42 C 0.7213(10) 0.6402(5) 1.3343(6) 0.073(3) Uani 1 1 d . U
H42 H 0.704431 0.646766 1.358775 0.087 Uiso 1 1 calc R .
C7LA C 0.7503(10) 0.6096(5) 1.3341(6) 0.072(3) Uani 1 1 d G U
H7LA H 0.752885 0.595755 1.358432 0.086 Uiso 1 1 calc R .
C8KA C 0.7754(10) 0.5998(4) 1.2975(7) 0.069(2) Uani 1 1 d G U
C0MA C 0.7715(10) 0.6206(5) 1.2611(6) 0.071(3) Uani 1 1 d G U
H0MA H 0.788348 0.614006 1.236650 0.085 Uiso 1 1 calc R .
C9LA C 0.7425(10) 0.6511(5) 1.2613(6) 0.074(3) Uani 1 1 d G U
H9LA H 0.739894 0.665017 1.236992 0.089 Uiso 1 1 calc R .
C8LA C 0.7174(10) 0.6609(4) 1.2979(7) 0.073(3) Uani 1 1 d G U
H8LA H 0.697935 0.681398 1.298054 0.087 Uiso 1 1 calc R .
C4 C 0.2082(15) 0.7161(8) 0.9599(10) 0.063(2) Uani 1 1 d . U
C0NA C 0.2236(10) 0.7757(4) 0.8896(6) 0.065(3) Uani 1 1 d . U
H0NA H 0.211437 0.756247 0.874496 0.077 Uiso 1 1 calc R .
C8NA C 0.2111(10) 0.8060(5) 0.8689(5) 0.066(3) Uani 1 1 d G U
H8NA H 0.190452 0.806875 0.839806 0.079 Uiso 1 1 calc R .
C9NA C 0.2293(10) 0.8351(4) 0.8915(6) 0.067(3) Uani 1 1 d G U
H9NA H 0.220874 0.855366 0.877600 0.080 Uiso 1 1 calc R .
C0OA C 0.2601(10) 0.8338(4) 0.9349(6) 0.065(3) Uani 1 1 d G U
H0OA H 0.272280 0.853230 0.950083 0.079 Uiso 1 1 calc R .
C1NA C 0.2727(10) 0.8035(5) 0.9557(5) 0.065(3) Uani 1 1 d G U
H1NA H 0.293266 0.802603 0.984773 0.078 Uiso 1 1 calc R .
C9MA C 0.2544(10) 0.7744(4) 0.9331(6) 0.065(2) Uani 1 1 d G U
C6MA C 0.1484(15) 0.7277(8) 0.9484(10) 0.064(3) Uani 1 1 d . U
H6MA H 0.142350 0.749164 0.937892 0.076 Uiso 1 1 calc R .
C2NA C 0.3111(16) 0.7157(8) 0.9211(11) 0.066(2) Uani 1 1 d . U
C7MA C 0.2132(16) 0.6853(8) 0.9831(10) 0.064(3) Uani 1 1 d . U
H7MA H 0.252729 0.677930 0.995612 0.077 Uiso 1 1 calc R .
C8MA C 0.1618(14) 0.6658(8) 0.9879(10) 0.062(3) Uani 1 1 d . U
H8MA H 0.167461 0.645461 1.002126 0.074 Uiso 1 1 calc R .
C4NA C 0.3636(15) 0.7307(8) 0.9065(11) 0.067(3) Uani 1 1 d . U
H4NA H 0.377239 0.750998 0.918713 0.080 Uiso 1 1 calc R .
C3NA C 0.2960(16) 0.6855(8) 0.9037(10) 0.067(3) Uani 1 1 d . U
H3NA H 0.262767 0.674264 0.912257 0.080 Uiso 1 1 calc R .
B20 B 0.2728(19) 0.7356(7) 0.9568(13) 0.066(11) Uani 1 1 d . .
C5NA C 0.3294(15) 0.6701(8) 0.8724(11) 0.068(3) Uani 1 1 d . U
H5NA H 0.316619 0.649654 0.860403 0.081 Uiso 1 1 calc R .
C2OA C 0.1008(15) 0.6773(8) 0.9709(10) 0.064(3) Uani 1 1 d . U
H2OA H 0.065653 0.664670 0.972454 0.077 Uiso 1 1 calc R .
C1OA C 0.0966(15) 0.7086(8) 0.9519(10) 0.063(3) Uani 1 1 d . U
H1OA H 0.057315 0.717051 0.941001 0.076 Uiso 1 1 calc R .
C6NA C 0.3801(16) 0.6856(8) 0.8603(11) 0.069(3) Uani 1 1 d . U
H6NA H 0.404030 0.675031 0.842070 0.083 Uiso 1 1 calc R .
C7NA C 0.3949(16) 0.7174(8) 0.8759(11) 0.069(3) Uani 1 1 d . U
H7NA H 0.425874 0.729406 0.865545 0.083 Uiso 1 1 calc R .

loop_
_atom_site_aniso_label
_atom_site_aniso_U_11
_atom_site_aniso_U_22
_atom_site_aniso_U_33
_atom_site_aniso_U_23
_atom_site_aniso_U_13
_atom_site_aniso_U_12
Pt01 0.0131(3) 0.0187(4) 0.0137(3) 0.0014(3) 0.0005(3) 0.0004(3)
Ag02 0.0209(7) 0.0215(7) 0.0209(7) 0.0002(6) 0.0023(6) 0.0023(6)
Ag03 0.0255(7) 0.0291(8) 0.0158(7) -0.0008(6) 0.0043(6) 0.0011(6)
Ag06 0.0227(7) 0.0242(7) 0.0180(7) 0.0043(6) 0.0026(6) -0.0023(6)
Ag07 0.0190(7) 0.0281(8) 0.0164(7) 0.0013(6) -0.0021(5) 0.0021(6)
Ag09 0.0223(7) 0.0239(8) 0.0199(7) -0.0015(6) -0.0021(6) -0.0026(6)
Ag0A 0.0154(7) 0.0281(8) 0.0232(7) 0.0011(6) 0.0051(6) 0.0001(6)
Ag0F 0.0355(9) 0.0393(10) 0.0320(9) -0.0002(7) 0.0110(7) -0.0013(7)
Ag0H 0.0234(8) 0.0405(10) 0.0461(10) 0.0067(8) 0.0007(7) 0.0003(7)
Ag0K 0.0424(10) 0.0510(11) 0.0300(9) 0.0074(8) 0.0132(8) 0.0110(8)
Ag0M 0.0409(10) 0.0477(11) 0.0251(8) 0.0026(7) 0.0062(7) 0.0121(8)
Ag0O 0.0258(8) 0.0446(10) 0.0421(10) 0.0073(8) -0.0081(7) -0.0073(7)
Ag0R 0.0542(12) 0.0581(12) 0.0222(9) -0.0013(8) -0.0073(8) 0.0106(9)
Ag0S 0.0296(9) 0.0467(11) 0.0626(13) -0.0097(9) 0.0029(8) 0.0053(8)
S00V 0.028(3) 0.025(3) 0.023(2) 0.002(2) 0.002(2) 0.004(2)
S00X 0.026(3) 0.032(3) 0.028(3) 0.006(2) 0.010(2) 0.007(2)
S00Z 0.018(2) 0.041(3) 0.027(3) -0.005(2) -0.004(2) 0.003(2)
S010 0.026(2) 0.030(3) 0.024(2) -0.003(2) -0.004(2) -0.002(2)
S011 0.031(3) 0.030(3) 0.030(3) 0.008(2) 0.005(2) -0.006(2)
P017 0.030(3) 0.047(4) 0.022(3) -0.002(2) -0.003(2) 0.005(3)
S019 0.027(3) 0.050(3) 0.029(3) 0.006(3) 0.001(2) 0.008(2)
S01C 0.041(3) 0.041(3) 0.020(3) 0.005(2) 0.005(2) 0.000(3)
S01D 0.027(3) 0.052(4) 0.047(4) 0.001(3) 0.002(3) -0.008(3)
S01F 0.037(3) 0.056(4) 0.054(4) -0.022(3) 0.000(3) 0.007(3)
Ag1 0.0177(7) 0.0232(7) 0.0273(8) 0.0013(6) 0.0020(6) 0.0036(6)
Ag2 0.0227(7) 0.0298(8) 0.0148(7) 0.0014(6) 0.0030(5) -0.0001(6)
Ag3 0.0168(7) 0.0305(8) 0.0219(7) 0.0035(6) 0.0035(6) -0.0014(6)
Ag4 0.0191(7) 0.0257(8) 0.0212(7) 0.0014(6) -0.0041(6) 0.0019(6)
Ag5 0.0238(7) 0.0229(7) 0.0202(7) 0.0039(6) 0.0049(6) 0.0011(6)
Ag6 0.0236(7) 0.0215(7) 0.0200(7) -0.0004(6) 0.0006(6) -0.0028(6)
Ag7 0.0428(10) 0.0320(9) 0.0310(9) 0.0019(7) 0.0067(7) 0.0033(7)
Ag8 0.0404(10) 0.0401(10) 0.0241(8) 0.0003(7) -0.0010(7) -0.0008(8)
Ag1A 0.0362(9) 0.0429(10) 0.0325(9) 0.0028(8) -0.0036(7) -0.0052(8)
Ag3A 0.0570(11) 0.0238(8) 0.0380(10) -0.0014(7) 0.0125(8) -0.0004(8)
Ag5A 0.0291(9) 0.0483(11) 0.0395(10) 0.0024(8) 0.0051(7) 0.0019(8)
Ag2A 0.0315(9) 0.0352(9) 0.0323(9) 0.0058(7) 0.0002(7) -0.0049(7)
Ag7A 0.0207(8) 0.0500(11) 0.0565(12) -0.0098(9) -0.0010(8) 0.0033(7)
Ag4A 0.0408(10) 0.0442(10) 0.0296(9) -0.0093(8) -0.0003(7) -0.0015(8)
Ag6A 0.0492(12) 0.0684(14) 0.0416(11) 0.0230(10) 0.0128(9) -0.0053(10)
S8A 0.026(2) 0.023(2) 0.028(3) 0.003(2) 0.009(2) -0.003(2)
S9A 0.018(2) 0.022(2) 0.035(3) 0.003(2) 0.000(2) 0.0074(19)
S0B 0.016(2) 0.038(3) 0.030(3) -0.007(2) -0.006(2) 0.000(2)
S1B 0.032(3) 0.039(3) 0.027(3) 0.005(2) 0.001(2) -0.003(2)
S1 0.020(2) 0.053(4) 0.030(3) 0.009(3) 0.011(2) 0.004(2)
S3 0.039(3) 0.049(3) 0.020(3) 0.007(2) 0.005(2) 0.006(3)
P1 0.040(3) 0.021(3) 0.038(3) -0.005(2) 0.005(3) -0.002(2)
P2 0.015(2) 0.041(3) 0.048(4) -0.004(3) 0.001(2) 0.005(2)
S0AA 0.034(3) 0.042(3) 0.045(3) -0.003(3) 0.002(3) -0.001(3)
S4 0.054(3) 0.024(3) 0.022(3) -0.005(2) 0.005(2) 0.000(2)
S5 0.045(3) 0.049(4) 0.025(3) -0.002(3) -0.001(2) 0.012(3)
P6 0.043(4) 0.073(5) 0.033(3) 0.017(3) 0.010(3) -0.015(3)
C1 0.026(5) 0.034(5) 0.028(5) 0.003(4) 0.013(4) -0.006(4)
C3 0.054(5) 0.066(6) 0.029(5) -0.014(4) -0.015(4) -0.002(5)
C5 0.032(6) 0.041(6) 0.026(6) 0.000(5) 0.007(5) -0.003(5)
C6 0.042(5) 0.044(5) 0.041(5) -0.004(5) 0.005(5) 0.005(5)
C7 0.034(6) 0.045(6) 0.033(6) -0.001(5) -0.002(5) -0.002(5)
C8 0.059(4) 0.051(4) 0.046(4) -0.004(4) 0.001(4) -0.003(4)
C9 0.034(6) 0.041(6) 0.028(6) -0.002(5) 0.007(5) -0.004(5)
C10 0.042(6) 0.041(6) 0.047(6) 0.004(6) 0.016(5) -0.002(5)
C11 0.058(4) 0.051(4) 0.048(4) 0.003(4) 0.001(4) -0.004(4)
C47 0.058(4) 0.052(4) 0.049(4) 0.002(4) 0.003(4) -0.005(4)
C4BA 0.061(5) 0.056(5) 0.050(5) 0.003(5) 0.001(5) -0.004(5)
C62 0.064(5) 0.058(5) 0.053(5) 0.005(5) 0.001(5) -0.004(5)
C2JA 0.065(5) 0.059(5) 0.055(5) 0.005(5) 0.000(5) -0.006(5)
C0DA 0.062(5) 0.057(5) 0.051(5) 0.004(4) 0.000(5) -0.008(5)
C12 0.038(4) 0.055(4) 0.055(4) -0.001(4) -0.001(4) 0.004(4)
C14 0.042(4) 0.052(5) 0.047(4) -0.002(4) 0.010(4) 0.003(4)
C71 0.042(5) 0.051(5) 0.046(5) -0.002(4) 0.010(4) 0.001(4)
C52 0.047(6) 0.055(6) 0.047(6) -0.004(5) 0.009(5) 0.004(5)
C8HA 0.049(5) 0.058(6) 0.048(6) -0.003(5) 0.011(5) 0.005(5)
C0BA 0.048(6) 0.054(6) 0.047(6) -0.002(5) 0.009(5) 0.005(5)
C26 0.045(5) 0.054(5) 0.047(5) -0.002(4) 0.010(4) 0.005(4)
C15 0.105(11) 0.035(6) 0.051(8) -0.007(6) -0.006(8) -0.016(7)
C16 0.053(4) 0.050(4) 0.047(4) -0.006(4) 0.004(4) -0.001(4)
C5BA 0.055(4) 0.051(4) 0.048(4) -0.006(4) 0.003(4) 0.000(4)
C6BA 0.054(5) 0.053(6) 0.050(5) -0.010(5) 0.003(5) 0.001(5)
C7BA 0.051(5) 0.051(5) 0.048(5) -0.009(5) 0.004(5) 0.001(5)
C8BA 0.051(5) 0.051(5) 0.047(5) -0.007(5) 0.005(4) -0.001(5)
C31 0.052(4) 0.050(5) 0.047(4) -0.007(4) 0.004(4) 0.000(4)
C18 0.041(5) 0.055(5) 0.057(5) -0.002(4) -0.003(4) 0.007(4)
C19 0.069(7) 0.054(7) 0.032(6) -0.005(6) -0.009(6) 0.000(6)
C20 0.045(6) 0.045(6) 0.048(6) 0.003(5) 0.016(5) -0.003(5)
C21 0.038(4) 0.054(4) 0.051(4) -0.001(4) -0.001(4) 0.005(4)
C23 0.038(4) 0.053(5) 0.053(5) -0.001(4) 0.000(4) 0.002(4)
C24 0.037(6) 0.048(6) 0.036(6) -0.003(5) -0.004(5) -0.002(5)
C27 0.036(5) 0.049(5) 0.050(5) 0.001(5) 0.010(5) 0.000(5)
C28 0.037(5) 0.050(5) 0.052(5) -0.001(5) 0.009(4) 0.002(4)
C29 0.036(5) 0.047(5) 0.040(5) -0.004(5) -0.002(4) 0.001(5)
C32 0.064(8) 0.044(7) 0.067(8) 0.008(7) 0.007(7) -0.006(6)
C33 0.043(5) 0.056(5) 0.058(5) 0.000(4) 0.010(4) 0.003(4)
C1DA 0.048(5) 0.059(6) 0.063(6) 0.001(5) 0.011(5) 0.001(5)
C2DA 0.049(6) 0.060(6) 0.067(6) 0.001(6) 0.010(5) 0.003(5)
C3DA 0.047(6) 0.058(6) 0.067(6) -0.001(6) 0.009(5) 0.002(5)
C4DA 0.049(6) 0.061(6) 0.066(6) -0.002(6) 0.008(5) 0.002(5)
C85 0.045(4) 0.057(5) 0.058(5) -0.002(4) 0.008(4) 0.003(4)
C35 0.037(5) 0.047(6) 0.052(6) 0.000(5) 0.011(5) 0.000(5)
C36 0.047(7) 0.052(8) 0.053(8) -0.005(7) -0.006(7) -0.009(6)
C37 0.058(8) 0.032(7) 0.060(8) -0.003(6) -0.005(7) 0.011(6)
C38 0.050(6) 0.048(6) 0.043(6) 0.001(6) 0.011(6) 0.001(6)
C39 0.039(6) 0.045(6) 0.041(6) -0.001(5) 0.004(5) 0.006(5)
C40 0.042(5) 0.044(6) 0.043(5) -0.006(5) 0.003(5) 0.005(5)
C41 0.036(6) 0.066(6) 0.048(6) -0.001(6) 0.007(5) 0.023(5)
C43 0.045(6) 0.043(6) 0.049(6) 0.003(5) 0.016(5) -0.003(5)
C46 0.050(6) 0.048(6) 0.045(6) 0.005(6) 0.011(6) 0.001(6)
C49 0.032(6) 0.045(6) 0.027(6) -0.001(5) 0.007(5) -0.006(5)
C50 0.035(6) 0.047(6) 0.035(6) -0.004(5) 0.000(5) -0.001(5)
C51 0.043(5) 0.043(5) 0.041(5) -0.003(5) 0.004(5) 0.006(5)
C53 0.033(6) 0.041(6) 0.029(6) 0.001(5) 0.012(5) -0.006(5)
C54 0.041(6) 0.044(6) 0.042(6) -0.006(5) 0.003(5) 0.007(5)
C55 0.051(6) 0.048(6) 0.043(6) 0.004(6) 0.011(6) 0.005(6)
C59 0.042(4) 0.056(5) 0.052(5) 0.000(4) 0.010(4) 0.008(4)
C25 0.044(5) 0.057(5) 0.050(5) 0.001(5) 0.008(5) 0.008(5)
C8AA 0.044(5) 0.059(5) 0.051(5) 0.001(5) 0.010(5) 0.013(5)
C9AA 0.044(5) 0.060(5) 0.050(5) 0.000(5) 0.010(5) 0.014(5)
C82 0.043(5) 0.060(6) 0.052(6) 0.001(5) 0.009(5) 0.013(5)
C34 0.042(5) 0.057(5) 0.051(5) -0.001(5) 0.009(5) 0.009(5)
C60 0.067(9) 0.092(11) 0.030(7) 0.006(7) -0.007(7) 0.016(8)
C63 0.037(6) 0.070(7) 0.047(6) -0.004(6) 0.007(6) 0.023(6)
C64 0.042(4) 0.056(5) 0.056(5) 0.000(4) 0.000(4) 0.001(4)
C66 0.044(5) 0.055(5) 0.058(5) -0.002(4) -0.003(4) 0.008(4)
C67 0.039(4) 0.055(5) 0.056(5) -0.001(4) 0.001(4) 0.004(4)
C69 0.058(5) 0.052(5) 0.048(5) -0.006(4) 0.003(4) -0.002(4)
C70 0.040(5) 0.055(5) 0.050(5) 0.000(4) -0.002(4) 0.006(4)
C72 0.041(5) 0.051(6) 0.035(5) -0.007(5) -0.005(5) -0.001(5)
C73 0.051(6) 0.049(6) 0.046(6) 0.004(6) 0.011(6) 0.002(6)
C75 0.065(8) 0.045(7) 0.068(8) 0.008(7) 0.005(7) -0.007(6)
C77 0.054(5) 0.066(6) 0.029(5) -0.014(4) -0.015(4) -0.002(5)
C79 0.061(5) 0.053(5) 0.047(5) -0.003(4) 0.000(4) -0.004(4)
C80 0.038(5) 0.051(5) 0.052(5) 0.001(5) 0.010(5) 0.002(5)
C81 0.038(5) 0.057(5) 0.051(5) -0.001(5) -0.001(4) 0.003(5)
C84 0.053(5) 0.049(5) 0.047(5) 0.004(5) 0.008(5) 0.003(5)
C87 0.039(5) 0.054(5) 0.056(5) 0.003(5) 0.002(4) 0.000(4)
C89 0.058(8) 0.033(7) 0.061(8) -0.005(6) -0.005(7) 0.011(6)
C6AA 0.023(7) 0.095(11) 0.069(9) 0.006(8) 0.002(6) -0.006(7)
C3BA 0.051(6) 0.048(6) 0.045(6) 0.003(6) 0.011(6) 0.002(6)
C5AA 0.069(9) 0.093(11) 0.032(7) 0.002(7) -0.007(7) 0.014(8)
C1BA 0.046(6) 0.044(6) 0.050(6) 0.005(6) 0.018(6) 0.001(6)
C30 0.048(7) 0.055(8) 0.056(8) -0.005(7) -0.005(7) -0.009(6)
C6CA 0.057(8) 0.034(7) 0.063(8) -0.004(6) -0.006(7) 0.009(6)
C4CA 0.074(6) 0.070(6) 0.064(6) 0.008(6) 0.012(6) -0.019(6)
C2AA 0.050(7) 0.056(8) 0.056(8) -0.005(7) -0.005(7) -0.010(6)
C5CA 0.074(7) 0.069(6) 0.065(6) 0.009(6) 0.013(6) -0.018(6)
C2BA 0.044(6) 0.046(6) 0.052(6) 0.004(6) 0.018(6) -0.001(6)
C8CA 0.033(6) 0.043(6) 0.030(6) 0.000(5) 0.008(5) -0.008(5)
C48 0.039(5) 0.058(5) 0.056(5) 0.000(5) 0.000(5) 0.001(5)
C7CA 0.108(11) 0.038(7) 0.054(8) -0.006(6) -0.005(8) -0.014(7)
C0AA 0.049(7) 0.054(8) 0.057(8) -0.004(7) -0.005(7) -0.010(6)
C4AA 0.054(5) 0.066(6) 0.029(5) -0.014(4) -0.015(4) -0.002(5)
C57 0.040(5) 0.049(6) 0.051(6) 0.001(5) 0.011(5) 0.001(5)
C2CA 0.075(6) 0.071(5) 0.064(5) 0.006(5) 0.013(5) -0.017(5)
C3CA 0.076(6) 0.072(6) 0.066(5) 0.007(5) 0.013(5) -0.019(5)
C9BA 0.063(6) 0.055(6) 0.049(6) -0.004(5) -0.001(5) -0.004(5)
C7AA 0.039(6) 0.070(7) 0.049(6) -0.003(6) 0.007(5) 0.022(5)
C1AA 0.049(7) 0.055(8) 0.056(8) -0.007(7) -0.009(7) -0.010(6)
C76 0.037(6) 0.071(7) 0.049(7) -0.002(6) 0.007(6) 0.024(6)
C0CA 0.070(6) 0.054(6) 0.035(5) -0.006(5) -0.006(5) 0.001(5)
C78 0.103(10) 0.087(10) 0.056(8) -0.019(8) -0.014(8) 0.029(9)
C3AA 0.049(7) 0.055(8) 0.054(8) -0.006(7) -0.003(7) -0.010(6)
C9CA 0.059(8) 0.034(7) 0.064(8) -0.004(6) -0.004(7) 0.013(6)
C83 0.039(6) 0.069(7) 0.049(6) -0.004(6) 0.006(6) 0.027(6)
C1CA 0.071(7) 0.056(7) 0.033(6) -0.007(6) -0.011(6) 0.006(6)
C88 0.045(6) 0.044(6) 0.051(6) 0.003(6) 0.019(6) -0.004(6)
C90 0.040(5) 0.049(5) 0.051(5) 0.001(5) 0.013(5) 0.001(5)
C6DA 0.040(6) 0.045(6) 0.042(6) -0.004(5) 0.004(5) 0.006(5)
C9FA 0.041(7) 0.092(9) 0.061(8) -0.015(7) 0.012(6) -0.016(7)
C9DA 0.043(5) 0.058(6) 0.050(6) 0.000(5) -0.002(5) 0.006(5)
C0FA 0.067(8) 0.044(7) 0.068(8) 0.009(7) 0.009(7) -0.007(6)
C3FA 0.071(7) 0.057(7) 0.032(6) -0.007(6) -0.010(6) 0.002(6)
C4FA 0.037(6) 0.048(6) 0.038(6) -0.004(5) -0.002(5) -0.002(5)
C1GA 0.074(7) 0.067(7) 0.062(7) 0.002(6) -0.003(6) -0.011(6)
C8DA 0.041(5) 0.058(6) 0.050(6) 0.001(5) -0.001(5) 0.006(5)
C7FA 0.075(7) 0.070(7) 0.065(6) 0.010(6) 0.012(6) -0.019(6)
C9EA 0.107(11) 0.038(7) 0.054(8) -0.007(6) -0.005(8) -0.013(7)
C7DA 0.071(9) 0.093(11) 0.032(7) 0.003(7) -0.005(7) 0.014(8)
C0GA 0.027(7) 0.097(11) 0.073(9) 0.007(8) 0.000(6) -0.004(7)
C8FA 0.043(7) 0.091(9) 0.060(8) -0.014(7) 0.013(6) -0.016(7)
C58 0.027(7) 0.097(11) 0.072(9) 0.006(8) 0.001(7) -0.004(7)
C5DA 0.038(6) 0.069(7) 0.050(6) -0.005(6) 0.007(6) 0.025(6)
C61 0.074(7) 0.067(7) 0.061(7) 0.004(6) -0.003(6) -0.012(6)
C3EA 0.049(6) 0.057(6) 0.062(6) -0.004(6) -0.004(5) 0.012(5)
C4EA 0.048(6) 0.057(6) 0.063(6) -0.001(6) -0.004(5) 0.012(5)
C5FA 0.061(8) 0.034(7) 0.064(8) -0.007(6) -0.006(7) 0.010(6)
C68 0.069(7) 0.049(6) 0.069(7) 0.009(6) 0.008(6) -0.007(6)
C0EA 0.041(5) 0.060(6) 0.052(6) 0.000(5) -0.002(5) 0.004(5)
C7EA 0.105(10) 0.092(9) 0.059(8) -0.019(7) -0.011(8) 0.025(8)
C5EA 0.103(10) 0.089(10) 0.055(8) -0.020(8) -0.012(8) 0.027(9)
C8EA 0.106(10) 0.091(10) 0.055(8) -0.018(8) -0.012(8) 0.026(9)
C6EA 0.104(10) 0.090(10) 0.056(8) -0.019(8) -0.012(8) 0.027(9)
C6FA 0.060(8) 0.036(7) 0.064(8) -0.006(6) -0.006(7) 0.009(6)
C1FA 0.061(6) 0.054(6) 0.048(6) -0.004(5) 0.000(5) -0.005(5)
C1EA 0.048(5) 0.057(6) 0.062(6) -0.004(5) -0.005(5) 0.009(5)
C2EA 0.049(6) 0.058(6) 0.062(6) -0.004(6) -0.006(5) 0.010(5)
C2FA 0.073(7) 0.058(7) 0.036(6) -0.007(6) -0.010(6) 0.003(6)
C86 0.054(5) 0.066(6) 0.030(5) -0.015(4) -0.015(4) -0.002(5)
C3GA 0.045(7) 0.092(9) 0.063(8) -0.015(7) 0.014(6) -0.016(7)
C2HA 0.087(7) 0.083(7) 0.068(6) -0.001(6) 0.014(6) -0.013(6)
C1HA 0.084(6) 0.079(6) 0.069(6) 0.000(5) 0.012(5) -0.015(5)
C65 0.080(6) 0.077(6) 0.066(5) 0.001(5) 0.015(5) -0.016(5)
C8IA 0.085(6) 0.082(6) 0.070(6) -0.002(6) 0.014(6) -0.015(6)
C133 0.089(7) 0.083(7) 0.070(6) -0.002(6) 0.014(6) -0.013(6)
C139 0.088(7) 0.084(7) 0.071(6) -0.002(6) 0.012(6) -0.014(6)
C45 0.044(7) 0.093(9) 0.062(8) -0.015(7) 0.011(6) -0.017(7)
C1IA 0.075(7) 0.070(7) 0.062(7) 0.004(6) -0.002(6) -0.013(6)
C6GA 0.027(7) 0.099(11) 0.074(9) 0.005(8) 0.001(7) -0.006(7)
C5IA 0.104(10) 0.090(10) 0.056(8) -0.019(8) -0.013(8) 0.024(9)
C2GA 0.050(7) 0.092(8) 0.064(7) -0.012(7) 0.011(6) -0.015(6)
C7HA 0.109(11) 0.039(7) 0.055(8) -0.007(6) -0.005(8) -0.013(7)
C9HA 0.063(6) 0.055(6) 0.049(6) -0.006(5) 0.000(5) -0.002(5)
C2IA 0.075(6) 0.070(6) 0.064(6) 0.005(6) -0.003(6) -0.010(6)
C4IA 0.071(9) 0.095(11) 0.031(7) 0.000(7) -0.007(7) 0.014(8)
C4GA 0.045(7) 0.092(9) 0.062(8) -0.013(7) 0.010(6) -0.015(7)
C0IA 0.077(7) 0.070(7) 0.063(7) 0.004(6) -0.002(6) -0.013(6)
C3IA 0.072(9) 0.095(11) 0.033(7) 0.004(7) -0.005(7) 0.015(8)
C5HA 0.070(8) 0.046(7) 0.071(8) 0.007(7) 0.006(7) -0.007(6)
C5GA 0.027(7) 0.098(11) 0.074(9) 0.004(8) 0.000(7) -0.004(7)
C8GA 0.079(6) 0.081(6) 0.070(6) 0.002(5) 0.010(5) -0.016(5)
C9GA 0.076(6) 0.085(6) 0.072(6) -0.001(6) 0.010(6) -0.016(6)
C0HA 0.079(7) 0.083(7) 0.074(6) 0.002(6) 0.009(6) -0.016(6)
C7IA 0.081(7) 0.084(7) 0.075(6) 0.000(6) 0.009(6) -0.015(6)
C7GA 0.080(6) 0.082(6) 0.071(6) 0.000(5) 0.012(5) -0.015(5)
C74 0.077(5) 0.079(6) 0.069(5) 0.001(5) 0.012(5) -0.018(5)
C4HA 0.068(8) 0.047(7) 0.070(8) 0.007(7) 0.007(7) -0.002(6)
C6HA 0.108(11) 0.039(7) 0.055(8) -0.005(6) -0.003(8) -0.015(7)
C3HA 0.054(5) 0.066(6) 0.030(5) -0.015(4) -0.015(4) -0.002(5)
C5JA 0.027(7) 0.100(11) 0.073(9) 0.006(8) 0.001(6) -0.004(7)
C0JA 0.073(7) 0.057(7) 0.035(6) -0.006(6) -0.008(6) 0.002(6)
C6IA 0.074(6) 0.067(6) 0.067(6) 0.009(5) 0.012(6) -0.017(5)
C1JA 0.076(6) 0.071(6) 0.065(6) 0.004(6) -0.002(6) -0.011(6)
C3JA 0.110(11) 0.040(7) 0.056(8) -0.007(6) -0.006(8) -0.014(7)
C9IA 0.072(9) 0.094(11) 0.033(7) 0.002(7) -0.007(7) 0.015(8)
C4JA 0.054(5) 0.066(5) 0.030(4) -0.015(4) -0.015(4) -0.002(5)
C9JA 0.066(5) 0.072(5) 0.060(5) 0.012(4) 0.001(4) -0.009(4)
C8JA 0.065(5) 0.071(5) 0.060(5) 0.011(5) 0.001(5) -0.009(5)
C7JA 0.071(6) 0.073(6) 0.063(6) 0.012(6) 0.001(6) -0.011(6)
C6JA 0.069(6) 0.073(6) 0.063(6) 0.015(6) 0.002(6) -0.009(6)
C1KA 0.065(5) 0.071(5) 0.060(5) 0.011(4) -0.001(4) -0.008(4)
C2KA 0.065(5) 0.072(5) 0.060(5) 0.010(5) -0.001(5) -0.007(5)
C6KA 0.067(5) 0.074(5) 0.062(5) 0.011(4) 0.000(4) -0.010(4)
C7KA 0.067(5) 0.075(5) 0.062(5) 0.010(5) 0.000(5) -0.008(5)
C2LA 0.068(6) 0.078(6) 0.063(6) 0.011(6) 0.001(6) -0.011(6)
C3LA 0.067(6) 0.079(6) 0.066(6) 0.011(6) -0.001(6) -0.011(6)
C4LA 0.070(6) 0.080(6) 0.068(6) 0.012(6) 0.002(6) -0.012(6)
C5LA 0.069(5) 0.076(5) 0.064(5) 0.011(5) 0.000(5) -0.010(5)
B15 0.075(12) 0.042(12) 0.057(11) 0.015(9) -0.045(14) -0.027(10)
C5KA 0.065(5) 0.071(5) 0.061(5) 0.010(5) -0.001(5) -0.006(5)
C3KA 0.065(6) 0.072(6) 0.059(6) 0.011(6) -0.002(6) -0.007(6)
C4KA 0.065(6) 0.072(6) 0.061(6) 0.009(6) -0.003(6) -0.005(6)
O37 0.107(11) 0.115(12) 0.081(10) -0.019(9) -0.006(9) 0.020(10)
C44 0.068(5) 0.073(5) 0.062(5) 0.012(5) 0.001(5) -0.009(5)
C0KA 0.069(6) 0.074(6) 0.062(6) 0.013(6) 0.002(6) -0.009(6)
C9KA 0.104(11) 0.111(11) 0.078(10) -0.018(9) -0.005(9) 0.017(10)
C0LA 0.104(10) 0.107(10) 0.072(9) -0.020(8) -0.008(8) 0.017(9)
C1LA 0.110(14) 0.105(13) 0.079(12) -0.022(12) -0.004(12) 0.016(12)
C96 0.089(12) 0.105(13) 0.076(12) -0.010(11) 0.002(11) 0.003(12)
C13 0.068(5) 0.060(5) 0.060(5) 0.006(5) 0.000(5) 0.001(5)
C5MA 0.069(6) 0.060(6) 0.062(6) 0.006(5) 0.000(5) 0.001(5)
C4MA 0.069(5) 0.060(5) 0.062(5) 0.006(4) 0.001(4) 0.005(4)
C1MA 0.068(5) 0.060(4) 0.061(5) 0.007(4) 0.001(4) 0.006(4)
C2MA 0.069(5) 0.060(5) 0.061(5) 0.005(4) 0.001(4) 0.005(4)
C3MA 0.069(5) 0.061(5) 0.060(5) 0.004(5) -0.001(5) 0.001(5)
C6LA 0.066(6) 0.072(6) 0.061(6) 0.009(6) -0.003(6) -0.005(6)
C42 0.075(6) 0.073(6) 0.066(5) 0.006(5) -0.001(5) -0.007(5)
C7LA 0.073(5) 0.074(5) 0.064(5) 0.008(4) 0.000(4) -0.008(4)
C8KA 0.069(5) 0.072(5) 0.062(5) 0.010(4) 0.000(4) -0.008(4)
C0MA 0.072(5) 0.074(5) 0.064(5) 0.009(5) -0.002(5) -0.008(5)
C9LA 0.076(6) 0.075(6) 0.065(6) 0.010(6) -0.004(6) -0.006(6)
C8LA 0.075(6) 0.074(6) 0.065(6) 0.007(6) -0.002(6) -0.005(6)
C4 0.067(5) 0.059(5) 0.061(5) 0.005(4) 0.000(4) 0.008(4)
C0NA 0.068(5) 0.060(5) 0.062(5) 0.008(5) 0.003(5) 0.008(5)
C8NA 0.070(6) 0.061(6) 0.063(6) 0.008(6) 0.001(6) 0.005(6)
C9NA 0.071(6) 0.061(6) 0.065(6) 0.007(6) 0.002(6) 0.007(6)
C0OA 0.070(6) 0.060(6) 0.063(6) 0.006(6) 0.003(6) 0.007(6)
C1NA 0.069(5) 0.060(5) 0.063(5) 0.006(5) 0.002(5) 0.006(5)
C9MA 0.069(5) 0.060(5) 0.062(5) 0.006(4) 0.001(4) 0.007(4)
C6MA 0.066(5) 0.059(5) 0.062(5) 0.005(5) 0.001(5) 0.009(5)
C2NA 0.069(5) 0.062(5) 0.064(5) 0.008(4) 0.002(4) 0.010(4)
C7MA 0.068(5) 0.059(5) 0.063(5) 0.005(4) 0.001(5) 0.008(4)
C8MA 0.064(5) 0.057(5) 0.060(5) 0.004(5) 0.001(5) 0.005(5)
C4NA 0.070(5) 0.063(5) 0.065(5) 0.007(5) 0.002(5) 0.010(5)
C3NA 0.070(6) 0.063(5) 0.065(5) 0.006(5) 0.002(5) 0.013(5)
B20 0.09(3) 0.024(15) 0.08(2) -0.004(15) -0.02(2) 0.022(16)
C5NA 0.070(6) 0.064(6) 0.066(6) 0.006(6) 0.003(6) 0.013(6)
C2OA 0.067(6) 0.059(6) 0.063(6) 0.002(5) 0.001(6) 0.007(6)
C1OA 0.065(6) 0.059(6) 0.063(6) 0.004(5) 0.000(6) 0.008(6)
C6NA 0.072(6) 0.066(6) 0.067(6) 0.008(6) 0.004(6) 0.016(6)
C7NA 0.072(6) 0.067(6) 0.067(6) 0.009(6) 0.005(6) 0.013(6)

loop_
_atom_type_symbol
_atom_type_description
_atom_type_scat_dispersion_real
_atom_type_scat_dispersion_imag
_atom_type_scat_source
C C 0.0033 0.0016 'International Tables Vol C Tables 4.2.6.8 and 6.1.1.4'
H H 0.0000 0.0000 'International Tables Vol C Tables 4.2.6.8 and 6.1.1.4'
Ag Ag -0.8971 1.1015 'International Tables Vol C Tables 4.2.6.8 and 6.1.1.4'
B B 0.0013 0.0007 'International Tables Vol C Tables 4.2.6.8 and 6.1.1.4'
O O 0.0106 0.0060 'International Tables Vol C Tables 4.2.6.8 and 6.1.1.4'
P P 0.1023 0.0942 'International Tables Vol C Tables 4.2.6.8 and 6.1.1.4'
Pt Pt -1.7033 8.3905 'International Tables Vol C Tables 4.2.6.8 and 6.1.1.4'
S S 0.1246 0.1234 'International Tables Vol C Tables 4.2.6.8 and 6.1.1.4'

loop_
_geom_angle_atom_site_label_1
_geom_angle_atom_site_label_2
_geom_angle_atom_site_label_3
_geom_angle
Ag02 Pt01 Ag03 113.63(5)
Ag02 Pt01 Ag1 179.24(5)
Ag02 Pt01 Ag2 65.06(5)
Ag02 Pt01 Ag3 62.16(5)
Ag02 Pt01 Ag4 117.26(5)
Ag02 Pt01 Ag5 63.24(5)
Ag02 Pt01 Ag6 66.10(5)
Ag06 Pt01 Ag02 117.04(5)
Ag06 Pt01 Ag03 117.54(5)
Ag06 Pt01 Ag07 112.31(5)
Ag06 Pt01 Ag09 62.28(5)
Ag06 Pt01 Ag0A 117.52(5)
Ag06 Pt01 Ag1 62.59(5)
Ag06 Pt01 Ag2 65.23(5)
Ag06 Pt01 Ag3 62.69(5)
Ag06 Pt01 Ag4 65.03(5)
Ag06 Pt01 Ag5 178.24(5)
Ag06 Pt01 Ag6 116.83(5)
Ag07 Pt01 Ag02 61.87(5)
Ag07 Pt01 Ag03 64.56(5)
Ag07 Pt01 Ag09 63.29(5)
Ag07 Pt01 Ag1 117.56(5)
Ag07 Pt01 Ag2 116.10(5)
Ag07 Pt01 Ag3 61.35(5)
Ag07 Pt01 Ag4 176.76(5)
Ag07 Pt01 Ag5 66.17(5)
Ag07 Pt01 Ag6 119.86(5)
Ag09 Pt01 Ag02 117.81(5)
Ag09 Pt01 Ag03 63.13(5)
Ag09 Pt01 Ag1 61.44(5)
Ag09 Pt01 Ag2 119.94(5)
Ag09 Pt01 Ag3 67.43(5)
Ag09 Pt01 Ag4 115.78(5)
Ag09 Pt01 Ag5 115.98(5)
Ag09 Pt01 Ag6 176.07(5)
Ag0A Pt01 Ag02 117.94(5)
Ag0A Pt01 Ag03 61.22(5)
Ag0A Pt01 Ag07 118.13(5)
Ag0A Pt01 Ag09 112.14(5)
Ag0A Pt01 Ag1 62.72(5)
Ag0A Pt01 Ag2 116.61(5)
Ag0A Pt01 Ag3 179.41(5)
Ag0A Pt01 Ag4 65.10(5)
Ag0A Pt01 Ag5 63.15(5)
Ag0A Pt01 Ag6 64.57(5)
Ag1 Pt01 Ag03 66.26(5)
Ag1 Pt01 Ag3 117.17(5)
Ag1 Pt01 Ag4 63.27(5)
Ag2 Pt01 Ag03 176.92(5)
Ag2 Pt01 Ag1 115.09(5)
Ag2 Pt01 Ag3 63.98(5)
Ag2 Pt01 Ag4 61.35(5)
Ag3 Pt01 Ag03 118.19(5)
Ag3 Pt01 Ag4 115.41(5)
Ag4 Pt01 Ag03 118.10(5)
Ag5 Pt01 Ag03 61.15(5)
Ag5 Pt01 Ag1 117.11(5)
Ag5 Pt01 Ag2 116.10(5)
Ag5 Pt01 Ag3 116.62(5)
Ag5 Pt01 Ag4 116.52(5)
Ag6 Pt01 Ag03 115.50(5)
Ag6 Pt01 Ag1 114.64(5)
Ag6 Pt01 Ag2 61.47(5)
Ag6 Pt01 Ag3 115.89(5)
Ag6 Pt01 Ag4 61.21(5)
Ag6 Pt01 Ag5 64.92(5)
Pt01 Ag02 Ag07 58.91(4)
Pt01 Ag02 Ag0M 111.18(6)
Pt01 Ag02 Ag2 57.66(4)
Pt01 Ag02 Ag3 59.54(5)
Pt01 Ag02 Ag5 58.56(4)
Pt01 Ag02 Ag6 57.10(4)
Pt01 Ag02 Ag5A 106.40(6)
Pt01 Ag02 Ag4A 117.03(6)
Ag07 Ag02 Ag0M 68.66(6)
Ag07 Ag02 Ag2 107.56(6)
Ag07 Ag02 Ag3 59.52(5)
Ag07 Ag02 Ag5 63.43(5)
Ag07 Ag02 Ag6 109.51(6)
Ag07 Ag02 Ag5A 118.44(7)
Ag07 Ag02 Ag4A 174.84(7)
Ag0M Ag02 Ag5A 137.66(6)
S00V Ag02 Pt01 149.62(13)
S00V Ag02 Ag07 115.92(13)
S00V Ag02 Ag0M 48.74(12)
S00V Ag02 Ag2 136.47(13)
S00V Ag02 Ag3 147.73(13)
S00V Ag02 Ag5 91.69(13)
S00V Ag02 Ag6 104.77(13)
S00V Ag02 Ag5A 101.79(13)
S00V Ag02 Ag4A 65.67(13)
Ag2 Ag02 Ag0M 166.03(7)
Ag2 Ag02 Ag6 56.42(5)
Ag2 Ag02 Ag5A 56.25(5)
Ag3 Ag02 Ag0M 123.23(7)
Ag3 Ag02 Ag2 60.60(5)
Ag3 Ag02 Ag5 110.41(6)
Ag3 Ag02 Ag6 106.56(6)
Ag3 Ag02 Ag5A 62.59(5)
Ag3 Ag02 Ag4A 122.08(7)
Ag5 Ag02 Ag0M 59.73(5)
Ag5 Ag02 Ag2 106.36(6)
Ag5 Ag02 Ag6 60.32(5)
Ag5 Ag02 Ag5A 162.60(7)
Ag6 Ag02 Ag0M 111.28(6)
Ag6 Ag02 Ag5A 105.05(6)
Ag4A Ag02 Ag0M 111.66(7)
Ag4A Ag02 Ag2 70.84(6)
Ag4A Ag02 Ag5 112.02(7)
Ag4A Ag02 Ag6 65.44(6)
Ag4A Ag02 Ag5A 65.07(6)
Pt01 Ag03 Ag07 56.90(4)
Pt01 Ag03 Ag09 57.74(4)
Pt01 Ag03 Ag0A 58.50(4)
Pt01 Ag03 Ag0K 107.03(6)
Pt01 Ag03 Ag0S 116.82(7)
Pt01 Ag03 Ag1 56.40(4)
Pt01 Ag03 Ag5 58.90(4)
Ag07 Ag03 Ag0K 54.64(5)
Ag07 Ag03 Ag0S 114.40(7)
Ag07 Ag03 Ag1 103.56(6)
Ag09 Ag03 Ag07 58.94(5)
Ag09 Ag03 Ag0K 102.51(6)
Ag09 Ag03 Ag0S 66.20(6)
Ag09 Ag03 Ag1 56.58(5)
Ag0A Ag03 Ag07 109.08(6)
Ag0A Ag03 Ag09 105.62(6)
Ag0A Ag03 Ag0K 129.42(7)
Ag0A Ag03 Ag0S 118.20(7)
Ag0A Ag03 Ag1 58.45(5)
Ag0A Ag03 Ag5 61.41(5)
Ag0S Ag03 Ag0K 111.40(7)
Ag0S Ag03 Ag1 70.07(6)
S01C Ag03 Pt01 150.05(15)
S01C Ag03 Ag07 93.27(15)
S01C Ag03 Ag09 106.82(15)
S01C Ag03 Ag0A 146.89(15)
S01C Ag03 Ag0K 47.68(14)
S01C Ag03 Ag0S 70.39(15)
S01C Ag03 Ag1 140.45(15)
S01C Ag03 Ag5 112.53(15)
Ag1 Ag03 Ag0K 157.48(7)
Ag5 Ag03 Ag07 62.58(5)
Ag5 Ag03 Ag09 109.41(6)
Ag5 Ag03 Ag0K 69.93(6)
Ag5 Ag03 Ag0S 175.52(8)
Ag5 Ag03 Ag1 106.98(6)
Pt01 Ag06 Ag09 59.21(4)
Pt01 Ag06 Ag0O 112.10(6)
Pt01 Ag06 Ag1 59.26(4)
Pt01 Ag06 Ag2 57.91(4)
Pt01 Ag06 Ag3 59.63(4)
Pt01 Ag06 Ag4 58.43(4)
Pt01 Ag06 Ag7 106.09(6)
Pt01 Ag06 Ag8 117.80(6)
Ag09 Ag06 Ag0O 70.50(6)
Ag09 Ag06 Ag1 59.36(5)
Ag09 Ag06 Ag2 110.87(6)
Ag09 Ag06 Ag3 65.20(5)
Ag09 Ag06 Ag4 107.92(6)
Ag09 Ag06 Ag7 115.26(6)
Ag09 Ag06 Ag8 176.33(8)
Ag0O Ag06 Ag7 136.52(7)
S011 Ag06 Pt01 151.72(14)
S011 Ag06 Ag09 117.42(14)
S011 Ag06 Ag0O 49.19(13)
S011 Ag06 Ag1 146.82(15)
S011 Ag06 Ag2 104.90(14)
S011 Ag06 Ag3 92.78(14)
S011 Ag06 Ag4 134.64(14)
S011 Ag06 Ag7 100.33(14)
S011 Ag06 Ag8 63.99(13)
Ag1 Ag06 Ag0O 125.32(7)
Ag1 Ag06 Ag2 106.59(6)
Ag1 Ag06 Ag3 111.68(6)
Ag1 Ag06 Ag4 60.00(5)
Ag1 Ag06 Ag7 60.49(5)
Ag1 Ag06 Ag8 121.59(7)
Ag2 Ag06 Ag0O 110.54(6)
Ag2 Ag06 Ag4 57.08(5)
Ag2 Ag06 Ag7 106.87(6)
Ag3 Ag06 Ag0O 59.36(5)
Ag3 Ag06 Ag2 60.53(5)
Ag3 Ag06 Ag4 107.67(6)
Ag3 Ag06 Ag7 164.09(7)
Ag3 Ag06 Ag8 111.68(7)
Ag4 Ag06 Ag0O 166.71(7)
Ag4 Ag06 Ag7 56.53(5)
Ag8 Ag06 Ag0O 109.88(7)
Ag8 Ag06 Ag2 65.50(5)
Ag8 Ag06 Ag4 70.82(6)
Ag8 Ag06 Ag7 67.13(5)
Pt01 Ag07 Ag02 59.22(4)
Pt01 Ag07 Ag03 58.54(4)
Pt01 Ag07 Ag09 58.50(4)
Pt01 Ag07 Ag0H 109.58(6)
Pt01 Ag07 Ag0K 120.96(7)
Pt01 Ag07 Ag3 60.11(4)
Pt01 Ag07 Ag5 57.23(4)
Ag02 Ag07 Ag03 106.75(6)
Ag02 Ag07 Ag09 111.31(6)
Ag02 Ag07 Ag0H 127.62(7)
Ag02 Ag07 Ag0K 120.87(7)
Ag02 Ag07 Ag5 59.37(5)
Ag03 Ag07 Ag0H 106.59(6)
Ag03 Ag07 Ag5 56.58(5)
Ag09 Ag07 Ag03 59.59(5)
Ag09 Ag07 Ag0H 57.12(5)
Ag09 Ag07 Ag5 105.12(6)
Ag0K Ag07 Ag03 68.37(6)
Ag0K Ag07 Ag09 113.88(7)
Ag0K Ag07 Ag0H 108.53(7)
Ag0K Ag07 Ag5 73.44(6)
S00Z Ag07 Pt01 152.11(14)
S00Z Ag07 Ag02 145.68(14)
S00Z Ag07 Ag03 106.03(13)
S00Z Ag07 Ag09 93.89(14)
S00Z Ag07 Ag0H 49.09(14)
S00Z Ag07 Ag0K 63.77(14)
S00Z Ag07 Ag3 114.56(14)
S00Z Ag07 Ag5 137.17(14)
Ag3 Ag07 Ag02 60.87(5)
Ag3 Ag07 Ag03 111.90(6)
Ag3 Ag07 Ag09 65.22(5)
Ag3 Ag07 Ag0H 69.67(6)
Ag3 Ag07 Ag0K 178.19(8)
Ag3 Ag07 Ag5 108.25(6)
Ag5 Ag07 Ag0H 161.79(7)
Pt01 Ag09 Ag03 59.13(4)
Pt01 Ag09 Ag06 58.51(4)
Pt01 Ag09 Ag07 58.21(4)
Pt01 Ag09 Ag0H 117.17(7)
Pt01 Ag09 Ag0S 111.41(6)
Pt01 Ag09 Ag1 59.49(4)
Pt01 Ag09 Ag3 56.86(4)
Ag03 Ag09 Ag0S 58.68(6)
Ag03 Ag09 Ag3 106.45(6)
Ag06 Ag09 Ag03 110.83(6)
Ag06 Ag09 Ag07 105.33(6)
Ag06 Ag09 Ag0H 117.42(7)
Ag06 Ag09 Ag0S 126.54(7)
Ag06 Ag09 Ag3 57.97(5)
Ag07 Ag09 Ag03 61.47(5)
Ag07 Ag09 Ag0H 65.97(5)
Ag07 Ag09 Ag0S 110.28(7)
Ag07 Ag09 Ag3 56.44(5)
Ag0H Ag09 Ag03 115.24(7)
Ag0H Ag09 Ag0S 113.02(7)
Ag0H Ag09 Ag3 69.83(6)
S010 Ag09 Pt01 146.88(14)
S010 Ag09 Ag03 88.70(13)
S010 Ag09 Ag06 152.21(14)
S010 Ag09 Ag07 101.33(13)
S010 Ag09 Ag0H 67.14(13)
S010 Ag09 Ag0S 47.36(13)
S010 Ag09 Ag1 115.96(13)
S010 Ag09 Ag3 136.81(13)
Ag1 Ag09 Ag03 64.12(5)
Ag1 Ag09 Ag06 60.65(5)
Ag1 Ag09 Ag07 111.40(6)
Ag1 Ag09 Ag0H 176.58(8)
Ag1 Ag09 Ag0S 69.74(6)
Ag1 Ag09 Ag3 106.96(6)
Ag3 Ag09 Ag0S 164.98(7)
Pt01 Ag0A Ag03 60.28(5)
Pt01 Ag0A Ag0F 109.61(6)
Pt01 Ag0A Ag1 59.00(4)
Pt01 Ag0A Ag4 58.21(4)
Pt01 Ag0A Ag5 58.77(4)
Pt01 Ag0A Ag6 58.04(4)
Pt01 Ag0A Ag1A 122.46(7)
Pt01 Ag0A Ag2A 106.36(6)
Ag03 Ag0A Ag0F 68.32(5)
Ag03 Ag0A Ag1 64.59(5)
Ag03 Ag0A Ag4 111.37(6)
Ag03 Ag0A Ag5 59.42(5)
Ag03 Ag0A Ag6 109.31(6)
Ag03 Ag0A Ag1A 177.16(8)
Ag03 Ag0A Ag2A 115.61(6)
S00X Ag0A Pt01 150.28(14)
S00X Ag0A Ag03 111.58(14)
S00X Ag0A Ag0F 46.75(13)
S00X Ag0A Ag1 91.38(14)
S00X Ag0A Ag4 106.75(13)
S00X Ag0A Ag5 145.47(13)
S00X Ag0A Ag6 139.11(14)
S00X Ag0A Ag1A 65.70(14)
S00X Ag0A Ag2A 102.73(14)
Ag1 Ag0A Ag0F 57.06(5)
Ag1 Ag0A Ag4 59.78(5)
Ag1 Ag0A Ag5 110.22(6)
Ag1 Ag0A Ag6 106.47(6)
Ag1 Ag0A Ag1A 115.76(7)
Ag1 Ag0A Ag2A 164.01(7)
Ag4 Ag0A Ag0F 107.46(6)
Ag4 Ag0A Ag2A 108.13(6)
Ag5 Ag0A Ag0F 124.59(6)
Ag5 Ag0A Ag4 107.38(6)
Ag5 Ag0A Ag6 61.22(5)
Ag5 Ag0A Ag1A 122.21(7)
Ag5 Ag0A Ag2A 61.37(5)
Ag6 Ag0A Ag0F 163.21(7)
Ag6 Ag0A Ag4 57.07(5)
Ag6 Ag0A Ag2A 57.78(5)
Ag1A Ag0A Ag0F 109.35(7)
Ag1A Ag0A Ag4 70.69(6)
Ag1A Ag0A Ag6 73.41(6)
Ag1A Ag0A Ag2A 64.91(6)
Ag2A Ag0A Ag0F 138.83(6)
Ag0A Ag0F Ag0S 99.81(6)
S00X Ag0F Ag0A 49.13(13)
S00X Ag0F Ag0S 148.76(14)
S00X Ag0F Ag1 91.21(13)
S01F Ag0F Ag0A 144.91(17)
S01F Ag0F Ag0S 45.96(16)
S01F Ag0F S00X 162.9(2)
S01F Ag0F Ag1 105.74(19)
Ag1 Ag0F Ag0A 54.61(5)
Ag1 Ag0F Ag0S 67.55(6)
Ag07 Ag0H Ag0O 99.58(6)
Ag09 Ag0H Ag07 56.91(5)
Ag09 Ag0H Ag0O 66.38(5)
S00Z Ag0H Ag07 51.13(13)
S00Z Ag0H Ag09 95.31(13)
S00Z Ag0H Ag0O 150.33(14)
S01D Ag0H Ag07 143.87(17)
S01D Ag0H Ag09 99.80(16)
S01D Ag0H Ag0O 44.37(15)
S01D Ag0H S00Z 163.9(2)
Ag03 Ag0K Ag0M 98.58(6)
Ag07 Ag0K Ag03 56.99(5)
Ag07 Ag0K Ag0M 65.16(6)
S00Z Ag0K Ag03 90.34(12)
S00Z Ag0K Ag07 51.46(11)
S00Z Ag0K Ag0M 94.38(12)
S019 Ag0K Ag03 142.67(16)
S019 Ag0K Ag07 102.92(15)
S019 Ag0K Ag0M 45.31(14)
S019 Ag0K S00Z 100.13(19)
S019 Ag0K S01C 160.3(2)
S01C Ag0K Ag03 49.06(13)
S01C Ag0K Ag07 96.45(14)
S01C Ag0K Ag0M 146.29(15)
S01C Ag0K S00Z 94.85(19)
Ag02 Ag0M Ag0K 98.68(7)
S00V Ag0M Ag02 50.95(12)
S00V Ag0M Ag0K 149.55(14)
S00V Ag0M Ag5 90.11(13)
S019 Ag0M Ag02 140.40(17)
S019 Ag0M Ag0K 45.33(15)
S019 Ag0M S00V 162.50(19)
S019 Ag0M Ag5 107.39(15)
Ag5 Ag0M Ag02 55.65(5)
Ag5 Ag0M Ag0K 66.50(6)
Ag06 Ag0O Ag0H 97.30(6)
S011 Ag0O Ag06 51.29(13)
S011 Ag0O Ag0H 148.56(14)
S011 Ag0O Ag3 91.61(14)
S01D Ag0O Ag06 136.49(17)
S01D Ag0O Ag0H 44.87(16)
S01D Ag0O S011 160.9(2)
S01D Ag0O Ag3 106.74(18)
Ag3 Ag0O Ag06 55.91(5)
Ag3 Ag0O Ag0H 64.64(5)
S010 Ag0R S00Z 84.60(17)
S010 Ag0R S01C 90.15(17)
P017 Ag0R S00Z 109.20(18)
P017 Ag0R S010 138.9(2)
P017 Ag0R S01C 127.2(2)
S01C Ag0R S00Z 89.38(17)
Ag03 Ag0S Ag09 55.13(5)
Ag03 Ag0S Ag0F 65.85(6)
Ag09 Ag0S Ag0F 98.16(7)
S010 Ag0S Ag03 88.08(14)
S010 Ag0S Ag09 50.36(13)
S010 Ag0S Ag0F 148.13(15)
S01F Ag0S Ag03 107.04(18)
S01F Ag0S Ag09 140.53(18)
S01F Ag0S Ag0F 45.69(16)
S01F Ag0S S010 164.8(2)
Ag02 S00V Ag3A 108.33(18)
Ag02 S00V Ag4A 63.33(12)
Ag0M S00V Ag02 80.31(16)
Ag0M S00V Ag3A 103.78(19)
Ag0M S00V Ag4A 138.5(2)
Ag3A S00V Ag4A 71.95(13)
C6 S00V Ag02 116.3(8)
C6 S00V Ag0M 108.3(8)
C6 S00V Ag3A 128.2(8)
C6 S00V Ag4A 105.6(8)
Ag0A S00X Ag1A 64.02(13)
Ag0F S00X Ag0A 84.12(17)
Ag0F S00X Ag1A 141.4(2)
C27 S00X Ag0A 109.8(8)
C27 S00X Ag0F 105.9(9)
C27 S00X Ag1A 105.2(9)
Ag07 S00Z Ag0K 64.77(13)
Ag07 S00Z Ag0R 108.81(18)
Ag0H S00Z Ag07 79.78(16)
Ag0H S00Z Ag0K 136.2(2)
Ag0H S00Z Ag0R 93.38(19)
Ag0K S00Z Ag0R 75.83(14)
C41 S00Z Ag07 114.5(9)
C41 S00Z Ag0H 103.7(10)
C41 S00Z Ag0K 113.7(10)
C41 S00Z Ag0R 135.5(9)
Ag09 S010 Ag0R 119.0(2)
Ag0S S010 Ag09 82.29(16)
Ag0S S010 Ag0R 96.9(2)
C15 S010 Ag09 116.4(9)
C15 S010 Ag0R 120.8(9)
C15 S010 Ag0S 109.4(12)
Ag06 S011 Ag8 64.58(13)
Ag06 S011 Ag6A 108.44(19)
Ag0O S011 Ag06 79.52(16)
Ag0O S011 Ag8 137.7(2)
Ag0O S011 Ag6A 100.83(19)
Ag8 S011 Ag6A 72.25(14)
C75 S011 Ag06 111.1(8)
C75 S011 Ag0O 106.5(10)
C75 S011 Ag8 106.7(8)
C75 S011 Ag6A 135.1(9)
C14 P017 Ag0R 113.1(6)
C14 P017 C59 106.1(8)
C33 P017 Ag0R 117.5(6)
C33 P017 C14 103.5(9)
C33 P017 C59 105.7(8)
C59 P017 Ag0R 110.1(6)
Ag0M S019 Ag0K 89.35(19)
C46 S019 Ag0K 105.7(9)
C46 S019 Ag0M 107.4(9)
Ag03 S01C Ag0R 112.7(2)
Ag0K S01C Ag03 83.27(18)
Ag0K S01C Ag0R 88.7(2)
C5 S01C Ag03 120.9(6)
C5 S01C Ag0K 105.2(8)
C5 S01C Ag0R 125.6(6)
Ag0O S01D Ag0H 90.8(2)
C8FA S01D Ag0H 104.0(11)
C8FA S01D Ag0O 109.8(10)
Ag0F S01F Ag0S 88.4(2)
C78 S01F Ag0F 101.3(12)
C78 S01F Ag0S 105.1(10)
Pt01 Ag1 Ag03 57.34(4)
Pt01 Ag1 Ag06 58.16(4)
Pt01 Ag1 Ag09 59.07(4)
Pt01 Ag1 Ag0A 58.28(5)
Pt01 Ag1 Ag0F 118.85(6)
Pt01 Ag1 Ag4 58.80(4)
Pt01 Ag1 Ag7 110.66(6)
Ag03 Ag1 Ag7 166.43(7)
Ag06 Ag1 Ag03 106.57(6)
Ag06 Ag1 Ag0A 109.82(6)
Ag06 Ag1 Ag0F 176.61(7)
Ag06 Ag1 Ag4 61.94(5)
Ag06 Ag1 Ag7 67.47(6)
Ag09 Ag1 Ag03 59.30(5)
Ag09 Ag1 Ag06 59.99(5)
Ag09 Ag1 Ag0A 106.66(6)
Ag09 Ag1 Ag0F 117.47(7)
Ag09 Ag1 Ag4 109.97(6)
Ag09 Ag1 Ag7 122.17(7)
Ag0A Ag1 Ag03 56.97(5)
Ag0A Ag1 Ag0F 68.33(6)
Ag0A Ag1 Ag4 62.01(5)
Ag0A Ag1 Ag7 112.47(6)
Ag0F Ag1 Ag03 70.05(6)
Ag0F Ag1 Ag7 115.77(7)
Ag4 Ag1 Ag03 107.14(6)
Ag4 Ag1 Ag0F 118.43(7)
Ag4 Ag1 Ag7 59.32(5)
S9A Ag1 Pt01 147.72(13)
S9A Ag1 Ag03 137.67(14)
S9A Ag1 Ag06 115.56(14)
S9A Ag1 Ag09 149.84(13)
S9A Ag1 Ag0A 102.72(13)
S9A Ag1 Ag0F 67.79(13)
S9A Ag1 Ag4 89.69(13)
S9A Ag1 Ag7 48.82(13)
Pt01 Ag2 Ag02 57.28(4)
Pt01 Ag2 Ag06 56.86(4)
Pt01 Ag2 Ag3 58.42(4)
Pt01 Ag2 Ag4 59.77(4)
Pt01 Ag2 Ag6 59.24(4)
Pt01 Ag2 Ag8 108.14(6)
Pt01 Ag2 Ag5A 116.51(6)
Ag02 Ag2 Ag8 159.15(7)
Ag02 Ag2 Ag5A 68.39(5)
Ag06 Ag2 Ag02 104.16(6)
Ag06 Ag2 Ag8 55.92(5)
Ag06 Ag2 Ag5A 115.27(7)
Ag3 Ag2 Ag02 57.92(5)
Ag3 Ag2 Ag06 58.21(5)
Ag3 Ag2 Ag8 102.39(6)
Ag3 Ag2 Ag5A 66.45(6)
Ag4 Ag2 Ag02 109.33(6)
Ag4 Ag2 Ag06 61.57(5)
Ag4 Ag2 Ag3 109.47(6)
Ag4 Ag2 Ag8 68.59(6)
Ag4 Ag2 Ag5A 175.89(7)
Ag6 Ag2 Ag02 62.53(5)
Ag6 Ag2 Ag06 107.94(6)
Ag6 Ag2 Ag3 109.35(6)
Ag6 Ag2 Ag4 59.95(5)
Ag6 Ag2 Ag8 125.80(7)
Ag6 Ag2 Ag5A 120.36(7)
Ag5A Ag2 Ag8 112.22(7)
S3 Ag2 Pt01 153.39(16)
S3 Ag2 Ag02 137.90(15)
S3 Ag2 Ag06 96.68(16)
S3 Ag2 Ag3 107.38(15)
S3 Ag2 Ag4 112.75(15)
S3 Ag2 Ag6 142.69(16)
S3 Ag2 Ag8 49.69(14)
S3 Ag2 Ag5A 69.68(14)
Pt01 Ag3 Ag02 58.29(4)
Pt01 Ag3 Ag06 57.69(4)
Pt01 Ag3 Ag07 58.54(4)
Pt01 Ag3 Ag09 55.72(4)
Pt01 Ag3 Ag0O 115.13(6)
Pt01 Ag3 Ag2 57.60(4)
Pt01 Ag3 Ag5A 108.14(6)
Ag02 Ag3 Ag06 109.34(6)
Ag02 Ag3 Ag09 105.07(6)
Ag02 Ag3 Ag0O 173.41(7)
Ag02 Ag3 Ag2 61.47(5)
Ag02 Ag3 Ag5A 66.11(6)
Ag06 Ag3 Ag09 56.83(5)
Ag06 Ag3 Ag0O 64.74(5)
Ag06 Ag3 Ag2 61.26(5)
Ag06 Ag3 Ag5A 110.35(6)
Ag07 Ag3 Ag02 59.61(5)
Ag07 Ag3 Ag06 105.98(6)
Ag07 Ag3 Ag09 58.34(5)
Ag07 Ag3 Ag0O 118.19(7)
Ag07 Ag3 Ag2 108.32(6)
Ag07 Ag3 Ag5A 121.78(7)
Ag09 Ag3 Ag5A 162.50(6)
Ag0O Ag3 Ag09 69.53(6)
Ag0O Ag3 Ag5A 117.99(7)
Ag2 Ag3 Ag09 105.04(6)
Ag2 Ag3 Ag0O 115.58(6)
Ag2 Ag3 Ag5A 57.60(5)
S1 Ag3 Pt01 144.21(14)
S1 Ag3 Ag02 113.00(16)
S1 Ag3 Ag06 101.83(14)
S1 Ag3 Ag07 152.07(14)
S1 Ag3 Ag09 141.18(16)
S1 Ag3 Ag0O 71.95(15)
S1 Ag3 Ag2 87.21(14)
S1 Ag3 Ag5A 47.58(15)
Pt01 Ag4 Ag06 56.54(4)
Pt01 Ag4 Ag0A 56.68(4)
Pt01 Ag4 Ag1 57.93(4)
Pt01 Ag4 Ag2 58.87(4)
Pt01 Ag4 Ag6 58.91(4)
Pt01 Ag4 Ag7 114.21(6)
Ag06 Ag4 Ag0A 103.86(6)
Ag06 Ag4 Ag7 68.05(6)
Ag0A Ag4 Ag7 113.47(6)
Ag1 Ag4 Ag06 58.06(5)
Ag1 Ag4 Ag0A 58.21(5)
Ag1 Ag4 Ag7 64.28(5)
Ag2 Ag4 Ag06 61.35(5)
Ag2 Ag4 Ag0A 107.45(6)
Ag2 Ag4 Ag1 108.51(6)
Ag2 Ag4 Ag7 120.44(7)
Ag6 Ag4 Ag06 107.70(6)
Ag6 Ag4 Ag0A 60.81(5)
Ag6 Ag4 Ag1 108.25(6)
Ag6 Ag4 Ag2 59.85(5)
Ag6 Ag4 Ag7 172.47(7)
S0B Ag4 Pt01 146.97(14)
S0B Ag4 Ag06 143.56(14)
S0B Ag4 Ag0A 90.31(14)
S0B Ag4 Ag1 105.94(13)
S0B Ag4 Ag2 145.55(14)
S0B Ag4 Ag6 108.52(14)
S0B Ag4 Ag7 75.51(14)
Pt01 Ag5 Ag02 58.20(4)
Pt01 Ag5 Ag03 59.95(5)
Pt01 Ag5 Ag07 56.60(4)
Pt01 Ag5 Ag0A 58.08(4)
Pt01 Ag5 Ag0M 115.11(6)
Pt01 Ag5 Ag6 57.52(4)
Pt01 Ag5 Ag2A 108.25(6)
Ag02 Ag5 Ag07 57.20(5)
Ag02 Ag5 Ag0M 64.61(5)
Ag02 Ag5 Ag6 61.77(5)
Ag02 Ag5 Ag2A 112.14(6)
Ag03 Ag5 Ag02 108.50(6)
Ag03 Ag5 Ag07 60.84(5)
Ag03 Ag5 Ag0A 59.17(5)
Ag03 Ag5 Ag0M 118.87(7)
Ag03 Ag5 Ag6 108.39(6)
Ag03 Ag5 Ag2A 118.19(7)
Ag07 Ag5 Ag0M 68.38(6)
Ag07 Ag5 Ag2A 164.06(7)
Ag0A Ag5 Ag02 109.25(6)
Ag0A Ag5 Ag07 106.07(6)
Ag0A Ag5 Ag0M 173.18(7)
Ag0A Ag5 Ag6 60.34(5)
Ag0A Ag5 Ag2A 64.48(5)
Ag0M Ag5 Ag2A 119.90(7)
Ag6 Ag5 Ag07 105.86(6)
Ag6 Ag5 Ag0M 116.54(6)
Ag6 Ag5 Ag2A 58.56(5)
S8A Ag5 Pt01 145.03(13)
S8A Ag5 Ag02 101.15(13)
S8A Ag5 Ag03 150.16(13)
S8A Ag5 Ag07 139.29(13)
S8A Ag5 Ag0A 113.98(13)
S8A Ag5 Ag0M 71.13(13)
S8A Ag5 Ag6 88.33(13)
S8A Ag5 Ag2A 49.87(12)
Pt01 Ag6 Ag02 56.79(4)
Pt01 Ag6 Ag0A 57.40(4)
Pt01 Ag6 Ag2 59.30(5)
Pt01 Ag6 Ag4 59.88(5)
Pt01 Ag6 Ag5 57.56(4)
Pt01 Ag6 Ag2A 112.39(6)
Pt01 Ag6 Ag4A 107.37(6)
Ag02 Ag6 Ag4A 55.15(5)
Ag0A Ag6 Ag02 104.68(6)
Ag0A Ag6 Ag5 58.44(5)
Ag0A Ag6 Ag2A 65.66(6)
Ag0A Ag6 Ag4A 159.09(7)
Ag2 Ag6 Ag02 61.05(5)
Ag2 Ag6 Ag0A 108.73(6)
Ag2 Ag6 Ag4 60.19(5)
Ag2 Ag6 Ag5 108.18(6)
Ag2 Ag6 Ag2A 171.28(7)
Ag2 Ag6 Ag4A 68.30(6)
Ag4 Ag6 Ag02 108.37(6)
Ag4 Ag6 Ag0A 62.12(5)
Ag4 Ag6 Ag5 109.21(6)
Ag4 Ag6 Ag2A 119.27(7)
Ag4 Ag6 Ag4A 125.61(7)
Ag5 Ag6 Ag02 57.91(5)
Ag5 Ag6 Ag2A 63.35(5)
Ag5 Ag6 Ag4A 101.97(6)
Ag2A Ag6 Ag02 112.94(6)
Ag2A Ag6 Ag4A 114.32(7)
S4 Ag6 Pt01 152.08(15)
S4 Ag6 Ag02 95.42(15)
S4 Ag6 Ag0A 138.96(15)
S4 Ag6 Ag2 112.30(15)
S4 Ag6 Ag4 142.86(14)
S4 Ag6 Ag5 107.54(14)
S4 Ag6 Ag2A 73.64(14)
S4 Ag6 Ag4A 49.18(15)
Ag1 Ag7 Ag06 52.04(4)
Ag4 Ag7 Ag06 55.41(5)
Ag4 Ag7 Ag1 56.40(5)
S9A Ag7 Ag06 102.93(13)
S9A Ag7 Ag1 51.49(12)
S9A Ag7 Ag4 89.33(13)
S1B Ag7 Ag06 88.41(15)
S1B Ag7 Ag1 140.30(15)
S1B Ag7 Ag4 101.00(16)
S1B Ag7 S9A 167.79(19)
Ag06 Ag8 Ag2 58.58(5)
S011 Ag8 Ag06 51.43(11)
S011 Ag8 Ag2 91.89(12)
S1B Ag8 Ag06 99.83(15)
S1B Ag8 S011 97.51(18)
S1B Ag8 Ag2 141.62(15)
S1B Ag8 S3 160.1(2)
S3 Ag8 Ag06 99.78(14)
S3 Ag8 S011 97.37(19)
S3 Ag8 Ag2 50.66(13)
Ag0A Ag1A S00X 50.28(11)
Ag0A Ag1A Ag2A 62.07(5)
S00X Ag1A Ag2A 91.47(11)
S0B Ag1A Ag0A 93.43(13)
S0B Ag1A S00X 92.04(17)
S0B Ag1A Ag2A 143.52(14)
S0AA Ag1A Ag0A 97.12(16)
S0AA Ag1A S00X 92.13(19)
S0AA Ag1A Ag2A 46.55(15)
S0AA Ag1A S0B 168.9(2)
S00V Ag3A Ag4A 55.88(11)
S8A Ag3A S00V 83.99(16)
S8A Ag3A Ag4A 106.63(12)
P1 Ag3A S00V 114.57(19)
P1 Ag3A Ag4A 120.26(16)
P1 Ag3A S8A 132.4(2)
P1 Ag3A S4 125.5(2)
S4 Ag3A S00V 96.64(18)
S4 Ag3A Ag4A 46.24(15)
S4 Ag3A S8A 92.34(17)
Ag02 Ag5A Ag4A 50.50(5)
Ag2 Ag5A Ag02 55.36(5)
Ag2 Ag5A Ag3 55.95(5)
Ag2 Ag5A Ag4A 63.85(6)
Ag3 Ag5A Ag02 51.30(5)
Ag3 Ag5A Ag4A 98.32(6)
S1 Ag5A Ag02 100.68(14)
S1 Ag5A Ag2 87.59(14)
S1 Ag5A Ag3 49.95(13)
S1 Ag5A Ag4A 147.18(14)
S5 Ag5A Ag02 88.42(16)
S5 Ag5A Ag2 105.57(17)
S5 Ag5A Ag3 139.69(17)
S5 Ag5A Ag4A 45.37(16)
S5 Ag5A S1 166.7(2)
Ag0A Ag2A Ag1A 53.02(5)
Ag5 Ag2A Ag0A 54.14(5)
Ag5 Ag2A Ag1A 104.31(6)
Ag6 Ag2A Ag0A 56.56(5)
Ag6 Ag2A Ag5 58.09(5)
Ag6 Ag2A Ag1A 67.46(6)
S8A Ag2A Ag0A 105.48(13)
S8A Ag2A Ag5 51.67(12)
S8A Ag2A Ag6 89.17(13)
S8A Ag2A Ag1A 154.21(14)
S0AA Ag2A Ag0A 89.33(16)
S0AA Ag2A Ag5 142.48(17)
S0AA Ag2A Ag6 111.82(17)
S0AA Ag2A Ag1A 46.46(16)
S0AA Ag2A S8A 158.8(2)
S9A Ag7A S0B 92.83(17)
P2 Ag7A S9A 136.6(2)
P2 Ag7A S0B 128.7(2)
Ag02 Ag4A S00V 50.99(11)
Ag02 Ag4A Ag6 59.42(5)
Ag02 Ag4A Ag3A 86.65(6)
Ag02 Ag4A Ag5A 64.44(6)
S00V Ag4A Ag6 91.37(11)
S00V Ag4A Ag3A 52.16(11)
S00V Ag4A Ag5A 92.81(12)
Ag6 Ag4A Ag3A 78.80(6)
Ag6 Ag4A Ag5A 100.96(7)
Ag3A Ag4A Ag5A 144.75(7)
S4 Ag4A Ag02 100.05(14)
S4 Ag4A S00V 96.34(17)
S4 Ag4A Ag6 50.32(13)
S4 Ag4A Ag3A 49.69(14)
S4 Ag4A Ag5A 149.87(15)
S5 Ag4A Ag02 100.56(16)
S5 Ag4A S00V 96.23(18)
S5 Ag4A Ag6 145.38(18)
S5 Ag4A Ag3A 131.35(17)
S5 Ag4A Ag5A 45.10(16)
S5 Ag4A S4 159.4(2)
S1 Ag6A S011 83.39(17)
S3 Ag6A S011 93.22(18)
S3 Ag6A S1 90.14(18)
P6 Ag6A S011 105.1(2)
P6 Ag6A S1 134.8(2)
P6 Ag6A S3 132.3(2)
Ag5 S8A Ag3A 116.20(19)
Ag2A S8A Ag5 78.46(16)
Ag2A S8A Ag3A 99.19(19)
C10 S8A Ag5 124.5(8)
C10 S8A Ag3A 118.0(8)
C10 S8A Ag2A 103.5(8)
Ag1 S9A Ag7A 118.4(2)
Ag7 S9A Ag1 79.68(15)
Ag7 S9A Ag7A 97.19(19)
C37 S9A Ag1 118.0(9)
C37 S9A Ag7 112.3(10)
C37 S9A Ag7A 119.6(9)
Ag4 S0B Ag7A 114.0(2)
Ag1A S0B Ag4 87.60(18)
Ag1A S0B Ag7A 92.7(2)
C7 S0B Ag4 124.0(8)
C7 S0B Ag1A 105.4(8)
C7 S0B Ag7A 119.2(8)
Ag7 S1B Ag8 93.0(2)
C36 S1B Ag7 103.9(9)
C36 S1B Ag8 108.2(9)
Ag3 S1 Ag6A 118.3(2)
Ag5A S1 Ag3 82.46(17)
Ag5A S1 Ag6A 96.7(2)
C6AA S1 Ag3 121.4(10)
C6AA S1 Ag5A 108.8(11)
C6AA S1 Ag6A 117.0(10)
Ag2 S3 Ag6A 112.1(2)
Ag8 S3 Ag2 79.65(18)
Ag8 S3 Ag6A 85.7(2)
C77 S3 Ag2 120.9(8)
C77 S3 Ag8 103.7(10)
C77 S3 Ag6A 127.0(8)
C8 P1 Ag3A 117.0(9)
C11 P1 Ag3A 111.1(7)
C11 P1 C8 104.5(11)
C16 P1 Ag3A 110.8(6)
C16 P1 C8 106.5(11)
C16 P1 C11 106.1(9)
C12 P2 Ag7A 108.8(9)
C12 P2 C18 106.0(13)
C18 P2 Ag7A 117.9(9)
C21 P2 Ag7A 116.6(9)
C21 P2 C12 104.9(13)
C21 P2 C18 101.5(12)
Ag1A S0AA Ag2A 87.0(2)
C61 S0AA Ag1A 112.6(11)
C61 S0AA Ag2A 107.8(12)
Ag6 S4 Ag3A 110.4(2)
Ag4A S4 Ag6 80.50(18)
Ag4A S4 Ag3A 84.06(19)
C19 S4 Ag6 131.2(9)
C19 S4 Ag3A 118.4(9)
C19 S4 Ag4A 101.6(11)
Ag5A S5 Ag4A 89.5(2)
C60 S5 Ag5A 106.2(11)
C60 S5 Ag4A 103.6(11)
C2CA P6 Ag6A 111.9(11)
C2CA P6 C65 104.2(13)
C65 P6 Ag6A 116.2(8)
C74 P6 Ag6A 111.8(8)
C74 P6 C2CA 104.6(14)
C74 P6 C65 107.4(11)
C5 C1 C9 113.0(16)
C77 C3 C4AA 116.6(18)
C1 C5 S01C 104.9(13)
C49 C5 S01C 115.7(15)
C49 C5 C1 104.0(17)
C39 C6 S00V 111.4(17)
C51 C6 S00V 111.9(18)
C51 C6 C39 111(2)
C29 C7 S0B 111.7(17)
C29 C7 C50 109(2)
C50 C7 S0B 113.4(16)
C69 C8 P1 122(2)
C79 C8 P1 121(2)
C79 C8 C69 117(3)
C53 C9 C1 107.7(17)
C20 C10 S8A 111.8(17)
C43 C10 S8A 109.8(17)
C43 C10 C20 112(2)
C47 C11 P1 117.0(10)
C47 C11 C0DA 120.0
C0DA C11 P1 122.9(10)
C11 C47 C4BA 120.0
C62 C4BA C47 120.0
C4BA C62 C2JA 120.0
C0DA C2JA C62 120.0
C2JA C0DA C11 120.0
C23 C12 P2 119(2)
C67 C12 P2 123(2)
C67 C12 C23 118(3)
C71 C14 P017 117.8(9)
C71 C14 C26 120.0
C26 C14 P017 122.2(9)
C52 C71 C14 120.0
C71 C52 C8HA 120.0
C52 C8HA C0BA 120.0
C26 C0BA C8HA 120.0
C0BA C26 C14 120.0
C7CA C15 S010 109.9(19)
C7CA C15 C9EA 110(3)
C9EA C15 S010 113(2)
C5BA C16 P1 122.0(10)
C5BA C16 C31 120.0
C31 C16 P1 117.9(10)
C6BA C5BA C16 120.0
C5BA C6BA C7BA 120.0
C6BA C7BA C8BA 120.0
C31 C8BA C7BA 120.0
C8BA C31 C16 120.0
C66 C18 P2 125(2)
C66 C18 C1EA 117(3)
C1EA C18 P2 118(2)
C0CA C19 S4 112.9(19)
C0CA C19 C1CA 111(2)
C1CA C19 S4 110.9(19)
C1BA C20 C10 111(2)
C70 C21 P2 120(2)
C81 C21 P2 125(2)
C81 C21 C70 115(2)
C64 C23 C12 121(3)
C29 C24 C4FA 109(2)
C28 C27 S00X 109.8(18)
C28 C27 C35 110(2)
C35 C27 S00X 112.0(17)
C27 C28 C80 112(2)
C24 C29 C7 114(2)
C75 C32 C4HA 113(2)
C1DA C33 P017 120.3(10)
C1DA C33 C85 120.0
C85 C33 P017 119.7(10)
C2DA C1DA C33 120.0
C1DA C2DA C3DA 120.0
C4DA C3DA C2DA 120.0
C85 C4DA C3DA 120.0
C4DA C85 C33 120.0
C90 C35 C27 113(2)
C30 C36 S1B 112(2)
C30 C36 C3AA 111(2)
C3AA C36 S1B 104.7(18)
C89 C37 S9A 112.4(19)
C89 C37 C6CA 111(2)
C6CA C37 S9A 107.5(17)
C3BA C38 C46 113(2)
C6 C39 C6DA 110(2)
C51 C40 C54 110(2)
C63 C41 S00Z 109.9(18)
C63 C41 C83 113(2)
C83 C41 S00Z 110.5(17)
C10 C43 C88 110(2)
C38 C46 S019 109.8(18)
C38 C46 C55 108(2)
C55 C46 S019 112.1(18)
C5 C49 C8CA 112.7(19)
C7 C50 C72 114(2)
C6 C51 C40 116(2)
C8CA C53 C9 108.6(19)
C6DA C54 C40 112(2)
C84 C55 C46 111(2)
C25 C59 P017 115.9(9)
C25 C59 C34 120.0
C34 C59 P017 124.1(9)
C8AA C25 C59 120.0
C25 C8AA C9AA 120.0
C8AA C9AA C82 120.0
C34 C82 C9AA 120.0
C82 C34 C59 120.0
C5AA C60 S5 106.5(19)
C7DA C60 S5 109(2)
C7DA C60 C5AA 109(3)
C41 C63 C7AA 112(2)
C87 C64 C23 121(3)
C4EA C66 C18 125(3)
C12 C67 C48 120(3)
C9HA C69 C8 120(3)
C8DA C70 C21 121(3)
C4FA C72 C50 111(2)
C3BA C73 C84 113(2)
C32 C75 S011 112.6(19)
C32 C75 C0FA 110(2)
C0FA C75 S011 114.0(18)
C3 C77 S3 110.7(16)
C86 C77 S3 113.8(18)
C86 C77 C3 102.9(19)
C8 C79 C9BA 123(3)
C28 C80 C57 110(2)
C0EA C81 C21 121(3)
C55 C84 C73 112(2)
C64 C87 C48 120(3)
C37 C89 C9CA 112(2)
C58 C6AA S1 113(2)
C58 C6AA C5JA 108(3)
C5JA C6AA S1 110(2)
C73 C3BA C38 111(2)
C9IA C5AA C60 108(3)
C20 C1BA C2BA 113(2)
C36 C30 C0AA 114(2)
C6FA C6CA C37 109(2)
C2CA C4CA C5CA 119(3)
C1AA C2AA C3AA 109(2)
C6IA C5CA C4CA 120(3)
C88 C2BA C1BA 111(2)
C53 C8CA C49 115.6(19)
C87 C48 C67 120(3)
C15 C7CA C6HA 105(2)
C1AA C0AA C30 111(2)
C3 C4AA C3HA 99.6(19)
C90 C57 C80 111(2)
C4CA C2CA P6 117(2)
C3CA C2CA P6 122(3)
C3CA C2CA C4CA 122(3)
C2CA C3CA C7FA 118(3)
C79 C9BA C1FA 119(3)
C63 C7AA C76 108(2)
C0AA C1AA C2AA 115(2)
C5DA C76 C7AA 113(2)
C19 C0CA C0JA 117(2)
C5EA C78 S01F 113(3)
C5IA C78 S01F 111(2)
C5IA C78 C5EA 109(3)
C36 C3AA C2AA 109(2)
C5FA C9CA C89 112(2)
C41 C83 C5DA 113(2)
C19 C1CA C2FA 106(2)
C2BA C88 C43 113(2)
C35 C90 C57 113(2)
C54 C6DA C39 112(2)
C8FA C9FA C4GA 115(3)
C8DA C9DA C0EA 118(3)
C68 C0FA C75 114(2)
C0JA C3FA C2FA 111(3)
C72 C4FA C24 112(2)
C61 C1GA C2IA 117(3)
C9DA C8DA C70 121(3)
C6IA C7FA C3CA 121(3)
C15 C9EA C3JA 111(3)
C60 C7DA C3IA 109(3)
C5GA C0GA C58 106(2)
C9FA C8FA S01D 107(2)
C9FA C8FA C2GA 109(3)
C2GA C8FA S01D 112(2)
C6AA C58 C0GA 112(3)
C76 C5DA C83 110(2)
C1GA C61 S0AA 116(2)
C1GA C61 C0IA 113(3)
C0IA C61 S0AA 115(2)
C2EA C3EA C4EA 120(3)
C66 C4EA C3EA 120(3)
C6FA C5FA C9CA 113(2)
C5HA C68 C0FA 114(3)
C81 C0EA C9DA 123(3)
C8EA C7EA C6EA 108(3)
C78 C5EA C6EA 111(3)
C7EA C8EA C5IA 109(4)
C7EA C6EA C5EA 111(3)
C5FA C6FA C6CA 113(2)
C9HA C1FA C9BA 123(3)
C18 C1EA C2EA 120(3)
C3EA C2EA C1EA 118(3)
C3FA C2FA C1CA 107(2)
C77 C86 C4JA 114(2)
C45 C3GA C2GA 110(3)
C1HA C2HA C139 120.0
C2HA C1HA C65 120.0
C1HA C65 P6 123.3(13)
C8IA C65 P6 115.8(13)
C8IA C65 C1HA 120.0
C133 C8IA C65 120.0
C8IA C133 C139 120.0
C133 C139 C2HA 120.0
C3GA C45 C4GA 110(3)
C1JA C1IA C0IA 113(3)
C5GA C6GA C5JA 103(3)
C78 C5IA C8EA 114(3)
C8FA C2GA C3GA 112(3)
C6HA C7HA C3JA 110(3)
C1FA C9HA C69 119(3)
C1JA C2IA C1GA 111(3)
C3IA C4IA C9IA 108(3)
C45 C4GA C9FA 109(3)
C61 C0IA C1IA 111(3)
C4IA C3IA C7DA 112(3)
C68 C5HA C4HA 116(3)
C6GA C5GA C0GA 116(3)
C9GA C8GA C74 120.0
C8GA C9GA C0HA 120.0
C7IA C0HA C9GA 120.0
C0HA C7IA C7GA 120.0
C7IA C7GA C74 120.0
C8GA C74 P6 116.6(13)
C7GA C74 P6 123.4(13)
C7GA C74 C8GA 120.0
C32 C4HA C5HA 107(3)
C7HA C6HA C7CA 108(3)
C4AA C3HA C4JA 116(2)
C6AA C5JA C6GA 111(3)
C3FA C0JA C0CA 113(2)
C5CA C6IA C7FA 119(3)
C2IA C1JA C1IA 114(3)
C7HA C3JA C9EA 112(3)
C4IA C9IA C5AA 112(3)
C86 C4JA C3HA 100.6(17)
C8JA C9JA B15 128(3)
C8JA C9JA C44 115(3)
C44 C9JA B15 117(3)
C9JA C8JA C7JA 121(3)
C6JA C7JA C8JA 123(3)
C7JA C6JA C0KA 120(3)
C2KA C1KA B15 120(3)
C2KA C1KA C5KA 112(3)
C5KA C1KA B15 128(3)
C3KA C2KA C1KA 123(3)
C7KA C6KA C5LA 120.0
C7KA C6KA B15 119.3(16)
C5LA C6KA B15 120.6(16)
C6KA C7KA C2LA 120.0
C3LA C2LA C7KA 120.0
C2LA C3LA C4LA 120.0
C5LA C4LA C3LA 120.0
C4LA C5LA C6KA 120.0
C9JA B15 C1KA 107(2)
C9JA B15 C6KA 106(2)
C9JA B15 C8KA 114(3)
C1KA B15 C6KA 109(3)
C8KA B15 C1KA 110(2)
C8KA B15 C6KA 109.7(19)
C1KA C5KA C6LA 125(3)
C4KA C3KA C2KA 120(3)
C6LA C4KA C3KA 123(4)
C9KA O37 C0LA 118(4)
C0KA C44 C9JA 124(3)
C44 C0KA C6JA 117(3)
O37 C9KA C96 113(4)
O37 C0LA C1LA 111(4)
C5MA C13 C3MA 120.0
C4MA C5MA C13 120.0
C5MA C4MA C1MA 120.0
C4MA C1MA B20 123(2)
C2MA C1MA C4MA 120.0
C2MA C1MA B20 116.7(19)
C1MA C2MA C3MA 120.0
C2MA C3MA C13 120.0
C4KA C6LA C5KA 118(4)
C7LA C42 C8LA 120.0
C8KA C7LA C42 120.0
C7LA C8KA B15 121.6(19)
C7LA C8KA C0MA 120.0
C0MA C8KA B15 118.4(19)
C9LA C0MA C8KA 120.0
C0MA C9LA C8LA 120.0
C9LA C8LA C42 120.0
C6MA C4 C7MA 114(3)
C6MA C4 B20 128(3)
C7MA C4 B20 117(3)
C8NA C0NA C9MA 120.0
C9NA C8NA C0NA 120.0
C8NA C9NA C0OA 120.0
C1NA C0OA C9NA 120.0
C0OA C1NA C9MA 120.0
C0NA C9MA B20 118.2(16)
C1NA C9MA C0NA 120.0
C1NA C9MA B20 121.7(16)
C4 C6MA C1OA 123(3)
C4NA C2NA B20 121(3)
C3NA C2NA C4NA 114(3)
C3NA C2NA B20 125(3)
C8MA C7MA C4 123(3)
C7MA C8MA C2OA 119(3)
C7NA C4NA C2NA 125(3)
C2NA C3NA C5NA 123(3)
C1MA B20 C9MA 108(2)
C1MA B20 C2NA 113(3)
C4 B20 C1MA 113(3)
C4 B20 C9MA 109(2)
C4 B20 C2NA 110(2)
C2NA B20 C9MA 105(3)
C6NA C5NA C3NA 120(3)
C1OA C2OA C8MA 116(3)
C6MA C1OA C2OA 123(3)
C5NA C6NA C7NA 118(3)
C4NA C7NA C6NA 119(4)

loop_
_geom_bond_atom_site_label_1
_geom_bond_atom_site_label_2
_geom_bond_distance
Pt01 Ag02 2.7533(16)
Pt01 Ag03 2.7944(17)
Pt01 Ag06 2.7328(16)
Pt01 Ag07 2.7445(16)
Pt01 Ag09 2.7529(16)
Pt01 Ag0A 2.7436(17)
Pt01 Ag1 2.7648(16)
Pt01 Ag2 2.7649(17)
Pt01 Ag3 2.7897(17)
Pt01 Ag4 2.7908(16)
Pt01 Ag5 2.7641(16)
Pt01 Ag6 2.7630(16)
Ag02 Ag07 2.826(2)
Ag02 Ag0M 3.165(2)
Ag02 S00V 2.494(5)
Ag02 Ag2 2.967(2)
Ag02 Ag3 2.862(2)
Ag02 Ag5 2.893(2)
Ag02 Ag6 3.009(2)
Ag02 Ag5A 3.353(2)
Ag02 Ag4A 2.868(2)
Ag03 Ag07 2.958(2)
Ag03 Ag09 2.904(2)
Ag03 Ag0A 2.820(2)
Ag03 Ag0K 3.279(2)
Ag03 Ag0S 3.024(3)
Ag03 S01C 2.494(5)
Ag03 Ag1 3.039(2)
Ag03 Ag5 2.828(2)
Ag06 Ag09 2.837(2)
Ag06 Ag0O 3.138(2)
Ag06 S011 2.490(5)
Ag06 Ag1 2.856(2)
Ag06 Ag2 2.963(2)
Ag06 Ag3 2.873(2)
Ag06 Ag4 2.970(2)
Ag06 Ag7 3.346(2)
Ag06 Ag8 2.876(2)
Ag07 Ag09 2.884(2)
Ag07 Ag0H 3.144(2)
Ag07 Ag0K 2.877(2)
Ag07 S00Z 2.488(5)
Ag07 Ag3 2.824(2)
Ag07 Ag5 3.007(2)
Ag09 Ag0H 2.891(2)
Ag09 Ag0S 3.239(3)
Ag09 S010 2.517(5)
Ag09 Ag1 2.819(2)
Ag09 Ag3 3.076(2)
Ag0A Ag0F 3.268(2)
Ag0A S00X 2.484(5)
Ag0A Ag1 2.867(2)
Ag0A Ag4 2.978(2)
Ag0A Ag5 2.884(2)
Ag0A Ag6 2.941(2)
Ag0A Ag1A 2.904(2)
Ag0A Ag2A 3.211(2)
Ag0F Ag0S 3.289(3)
Ag0F S00X 2.393(6)
Ag0F S01F 2.355(7)
Ag0F Ag1 2.951(2)
Ag0H Ag0O 3.380(3)
Ag0H S00Z 2.415(6)
Ag0H S01D 2.384(7)
Ag0K Ag0M 3.371(3)
Ag0K S00Z 2.853(6)
Ag0K S019 2.398(6)
Ag0K S01C 2.441(6)
Ag0M S00V 2.414(5)
Ag0M S019 2.397(6)
Ag0M Ag5 3.026(2)
Ag0O S011 2.415(6)
Ag0O S01D 2.364(6)
Ag0O Ag3 2.985(2)
Ag0R S00Z 2.920(6)
Ag0R S010 2.556(5)
Ag0R P017 2.410(6)
Ag0R S01C 2.631(6)
Ag0S S010 2.404(5)
Ag0S S01F 2.365(7)
S00V Ag3A 2.790(5)
S00V Ag4A 2.924(5)
S00V C6 1.81(2)
S00X Ag1A 2.944(6)
S00X C27 1.87(3)
S00Z C41 1.86(2)
S010 C15 1.85(3)
S011 Ag8 2.862(6)
S011 Ag6A 2.927(6)
S011 C75 1.84(3)
P017 C14 1.832(13)
P017 C33 1.826(14)
P017 C59 1.846(12)
S019 C46 1.84(3)
S01C C5 1.82(2)
S01D C8FA 1.85(3)
S01F C78 1.82(4)
Ag1 Ag4 2.914(2)
Ag1 Ag7 3.152(2)
Ag1 S9A 2.507(5)
Ag2 Ag3 2.943(2)
Ag2 Ag4 2.835(2)
Ag2 Ag6 2.825(2)
Ag2 Ag8 3.160(2)
Ag2 Ag5A 2.998(2)
Ag2 S3 2.485(6)
Ag3 Ag5A 3.256(2)
Ag3 S1 2.514(5)
Ag4 Ag6 2.828(2)
Ag4 Ag7 3.009(2)
Ag4 S0B 2.491(5)
Ag5 Ag6 2.967(2)
Ag5 Ag2A 3.123(2)
Ag5 S8A 2.500(5)
Ag6 Ag2A 2.982(2)
Ag6 Ag4A 3.178(2)
Ag6 S4 2.480(5)
Ag7 S9A 2.412(6)
Ag7 S1B 2.374(6)
Ag8 S1B 2.399(6)
Ag8 S3 2.450(6)
Ag1A Ag2A 3.292(2)
Ag1A S0B 2.425(6)
Ag1A S0AA 2.390(7)
Ag3A Ag4A 3.358(3)
Ag3A S8A 2.588(5)
Ag3A P1 2.399(6)
Ag3A S4 2.575(6)
Ag5A Ag4A 3.370(3)
Ag5A S1 2.424(7)
Ag5A S5 2.387(7)
Ag2A S8A 2.437(5)
Ag2A S0AA 2.393(6)
Ag7A S9A 2.576(5)
Ag7A S0B 2.578(6)
Ag7A P2 2.398(6)
Ag4A S4 2.439(7)
Ag4A S5 2.399(7)
Ag6A S1 2.584(6)
Ag6A S3 2.566(7)
Ag6A P6 2.396(7)
S8A C10 1.87(2)
S9A C37 1.82(3)
S0B C7 1.81(2)
S1B C36 1.85(3)
S1 C6AA 1.86(3)
S3 C77 1.80(2)
P1 C8 1.83(3)
P1 C11 1.822(14)
P1 C16 1.810(13)
P2 C12 1.80(3)
P2 C18 1.82(3)
P2 C21 1.78(3)
S0AA C61 1.79(3)
S4 C19 1.83(3)
S5 C60 1.85(3)
P6 C2CA 1.84(4)
P6 C65 1.871(18)
P6 C74 1.786(17)
C1 C5 1.514(10)
C1 C9 1.58(3)
C3 C77 1.511(10)
C3 C4AA 1.55(3)
C5 C49 1.48(3)
C6 C39 1.54(3)
C6 C51 1.50(3)
C7 C29 1.51(3)
C7 C50 1.52(3)
C8 C69 1.42(4)
C8 C79 1.34(4)
C9 C53 1.55(3)
C10 C20 1.54(3)
C10 C43 1.50(3)
C11 C47 1.3900
C11 C0DA 1.3900
C47 C4BA 1.3900
C4BA C62 1.3900
C62 C2JA 1.3900
C2JA C0DA 1.3900
C12 C23 1.42(4)
C12 C67 1.40(4)
C14 C71 1.3900
C14 C26 1.3900
C71 C52 1.3900
C52 C8HA 1.3900
C8HA C0BA 1.3900
C0BA C26 1.3900
C15 C7CA 1.50(4)
C15 C9EA 1.52(4)
C16 C5BA 1.3900
C16 C31 1.3900
C5BA C6BA 1.3900
C6BA C7BA 1.3900
C7BA C8BA 1.3900
C8BA C31 1.3900
C18 C66 1.32(4)
C18 C1EA 1.42(4)
C19 C0CA 1.45(4)
C19 C1CA 1.50(4)
C20 C1BA 1.52(3)
C21 C70 1.44(4)
C21 C81 1.42(4)
C23 C64 1.37(4)
C24 C29 1.49(3)
C24 C4FA 1.59(3)
C27 C28 1.48(3)
C27 C35 1.54(3)
C28 C80 1.51(4)
C32 C75 1.47(4)
C32 C4HA 1.52(4)
C33 C1DA 1.3900
C33 C85 1.3900
C1DA C2DA 1.3900
C2DA C3DA 1.3900
C3DA C4DA 1.3900
C4DA C85 1.3900
C35 C90 1.48(3)
C36 C30 1.45(4)
C36 C3AA 1.53(4)
C37 C89 1.52(4)
C37 C6CA 1.56(4)
C38 C46 1.53(4)
C38 C3BA 1.50(4)
C39 C6DA 1.56(3)
C40 C51 1.50(3)
C40 C54 1.55(3)
C41 C63 1.49(4)
C41 C83 1.50(4)
C43 C88 1.52(3)
C46 C55 1.58(4)
C49 C8CA 1.49(3)
C50 C72 1.53(3)
C53 C8CA 1.49(3)
C54 C6DA 1.51(3)
C55 C84 1.49(4)
C59 C25 1.3900
C59 C34 1.3900
C25 C8AA 1.3900
C8AA C9AA 1.3900
C9AA C82 1.3900
C82 C34 1.3900
C60 C5AA 1.58(5)
C60 C7DA 1.53(5)
C63 C7AA 1.50(3)
C64 C87 1.36(4)
C66 C4EA 1.32(4)
C67 C48 1.42(4)
C69 C9HA 1.42(4)
C70 C8DA 1.38(4)
C72 C4FA 1.45(3)
C73 C84 1.51(4)
C73 C3BA 1.49(4)
C75 C0FA 1.4850(11)
C77 C86 1.48(4)
C79 C9BA 1.37(4)
C80 C57 1.54(3)
C81 C0EA 1.34(4)
C87 C48 1.39(4)
C89 C9CA 1.58(3)
C6AA C58 1.44(4)
C6AA C5JA 1.52(4)
C5AA C9IA 1.57(4)
C1BA C2BA 1.53(4)
C30 C0AA 1.53(3)
C6CA C6FA 1.53(3)
C4CA C5CA 1.47(5)
C4CA C2CA 1.40(5)
C2AA C1AA 1.54(4)
C2AA C3AA 1.59(3)
C5CA C6IA 1.37(4)
C2BA C88 1.49(3)
C7CA C6HA 1.61(4)
C0AA C1AA 1.48(4)
C4AA C3HA 1.56(4)
C57 C90 1.50(3)
C2CA C3CA 1.36(4)
C3CA C7FA 1.44(5)
C9BA C1FA 1.37(4)
C7AA C76 1.58(4)
C76 C5DA 1.49(4)
C0CA C0JA 1.49(3)
C78 C5EA 1.57(4)
C78 C5IA 1.534(10)
C9CA C5FA 1.56(4)
C83 C5DA 1.52(3)
C1CA C2FA 1.62(3)
C9FA C8FA 1.51(4)
C9FA C4GA 1.55(4)
C9DA C8DA 1.35(4)
C9DA C0EA 1.39(4)
C0FA C68 1.45(4)
C3FA C2FA 1.52(4)
C3FA C0JA 1.47(4)
C1GA C61 1.48(4)
C1GA C2IA 1.49(4)
C7FA C6IA 1.42(5)
C9EA C3JA 1.52(4)
C7DA C3IA 1.61(4)
C0GA C58 1.53(3)
C0GA C5GA 1.52(4)
C8FA C2GA 1.51(4)
C61 C0IA 1.49(4)
C3EA C4EA 1.38(4)
C3EA C2EA 1.36(4)
C5FA C6FA 1.48(4)
C68 C5HA 1.33(4)
C7EA C8EA 1.48(5)
C7EA C6EA 1.51(5)
C5EA C6EA 1.58(5)
C8EA C5IA 1.55(5)
C1FA C9HA 1.29(4)
C1EA C2EA 1.43(4)
C86 C4JA 1.59(3)
C3GA C45 1.51(4)
C3GA C2GA 1.54(4)
C2HA C1HA 1.3900
C2HA C139 1.3900
C1HA C65 1.3900
C65 C8IA 1.3900
C8IA C133 1.3900
C133 C139 1.3900
C45 C4GA 1.53(4)
C1IA C0IA 1.51(4)
C1IA C1JA 1.50(4)
C6GA C5GA 1.45(4)
C6GA C5JA 1.57(3)
C7HA C6HA 1.46(4)
C7HA C3JA 1.50(4)
C2IA C1JA 1.46(4)
C4IA C3IA 1.44(5)
C4IA C9IA 1.53(5)
C5HA C4HA 1.59(4)
C8GA C9GA 1.3900
C8GA C74 1.3900
C9GA C0HA 1.3900
C0HA C7IA 1.3900
C7IA C7GA 1.3900
C7GA C74 1.3900
C3HA C4JA 1.62(4)
C9JA C8JA 1.35(4)
C9JA B15 1.64(5)
C9JA C44 1.46(4)
C8JA C7JA 1.38(4)
C7JA C6JA 1.33(4)
C6JA C0KA 1.40(5)
C1KA C2KA 1.39(4)
C1KA B15 1.67(5)
C1KA C5KA 1.40(5)
C2KA C3KA 1.37(4)
C6KA C7KA 1.3900
C6KA C5LA 1.3900
C6KA B15 1.73(4)
C7KA C2LA 1.3900
C2LA C3LA 1.3900
C3LA C4LA 1.3900
C4LA C5LA 1.3900
B15 C8KA 1.66(4)
C5KA C6LA 1.42(4)
C3KA C4KA 1.35(5)
C4KA C6LA 1.28(4)
O37 C9KA 1.34(5)
O37 C0LA 1.42(5)
C44 C0KA 1.36(4)
C9KA C96 1.45(5)
C0LA C1LA 1.61(6)
C13 C5MA 1.3900
C13 C3MA 1.3900
C5MA C4MA 1.3900
C4MA C1MA 1.3900
C1MA C2MA 1.3900
C1MA B20 1.64(4)
C2MA C3MA 1.3900
C42 C7LA 1.3900
C42 C8LA 1.3900
C7LA C8KA 1.3900
C8KA C0MA 1.3900
C0MA C9LA 1.3900
C9LA C8LA 1.3900
C4 C6MA 1.37(4)
C4 C7MA 1.43(4)
C4 B20 1.63(5)
C0NA C8NA 1.3900
C0NA C9MA 1.3900
C8NA C9NA 1.3900
C9NA C0OA 1.3900
C0OA C1NA 1.3900
C1NA C9MA 1.3900
C9MA B20 1.75(3)
C6MA C1OA 1.39(4)
C2NA C4NA 1.43(5)
C2NA C3NA 1.35(4)
C2NA B20 1.69(5)
C7MA C8MA 1.40(4)
C8MA C2OA 1.42(4)
C4NA C7NA 1.36(4)
C3NA C5NA 1.44(4)
C5NA C6NA 1.38(5)
C2OA C1OA 1.39(4)
C6NA C7NA 1.39(5)

loop_
_smtbx_masks_void_nr
_smtbx_masks_void_average_x
_smtbx_masks_void_average_y
_smtbx_masks_void_average_z
_smtbx_masks_void_volume
_smtbx_masks_void_count_electrons
1 0.000 -0.193 -0.253 2826.5 1619.8
2 0.161 0.028 0.419 16.6 0.0
3 0.161 0.472 0.919 16.6 0.0
4 0.384 0.199 0.064 202.1 72.8
5 0.384 0.301 0.564 202.1 71.0
6 0.427 0.036 0.343 9.9 0.0
7 0.427 0.464 0.843 9.9 0.0
8 0.616 0.699 0.436 202.1 70.4
9 0.616 0.801 0.936 202.1 68.7
10 0.573 0.536 0.157 9.9 0.0
11 0.573 0.964 0.657 9.9 0.0
12 0.839 0.528 0.081 16.6 0.0
13 0.839 0.972 0.581 16.6 0.0
